data_7131102
loop_
_publ_author_name
'Effaty, Farshid'
'Gonnet, Lori'
'Koenig, Stefan G.'
'Nagapudi, Karthik'
'Ottenwaelder, Xavier'
'Fri&#x161;&#x10d;i&#x107;, Tomislav'

_publ_section_title
;
 Resonant acoustic mixing (RAM) for efficient mechanoredox catalysis
 without grinding or impact media.
;
_journal_issue 8
_journal_name_full 'Chemical communications (Cambridge, England)'
_journal_page_first 1010
_journal_page_last 1013
_journal_paper_doi 10.1039/d2cc06013b
_journal_volume 59
_journal_year 2023
_chemical_formula_moiety 'C15 H22 N2 O3'
_chemical_formula_sum 'C15 H22 N2 O3'
_chemical_formula_weight 278.34
_space_group_crystal_system monoclinic
_space_group_IT_number 9
_space_group_name_Hall 'C -2yc'
_space_group_name_H-M_alt 'C 1 c 1'
_atom_sites_solution_hydrogens geom
_audit_block_doi 10.5517/ccdc.csd.cc2d0r06
_audit_creation_date 2022-09-01
_audit_creation_method
;
Olex2 1.5
(compiled 2022.04.07 svn.rca3783a0 for OlexSys, GUI svn.r6498)
;
_audit_update_record
;
2022-09-05 deposited with the CCDC.	2022-12-09 downloaded from the CCDC.
;
_cell_angle_alpha 90
_cell_angle_beta 92.099(2)
_cell_angle_gamma 90
_cell_formula_units_Z 32
_cell_length_a 17.1295(4)
_cell_length_b 17.2313(4)
_cell_length_c 42.1825(11)
_cell_measurement_reflns_used 17385
_cell_measurement_temperature 298.15
_cell_measurement_theta_max 72.394
_cell_measurement_theta_min 2.096
_cell_volume 12442.4(5)
_computing_cell_refinement 'Bruker APEX3'
_computing_data_collection 'Bruker APEX3'
_computing_data_reduction 'Bruker APEX3'
_computing_molecular_graphics 'Olex2 1.5 (Dolomanov et al., 2009)'
_computing_publication_material 'Olex2 1.5 (Dolomanov et al., 2009)'
_computing_structure_refinement 'SHELXL 2018/1 (Sheldrick, 2015)'
_computing_structure_solution 'SHELXT 2014/5 (Sheldrick, 2014)'
_diffrn_ambient_temperature 298.15
_diffrn_measured_fraction_theta_full 0.998
_diffrn_measured_fraction_theta_max 0.996
_diffrn_measurement_device_type 'Bruker D8'
_diffrn_measurement_method '/w and /f scans'
_diffrn_radiation_type CuK\a
_diffrn_radiation_wavelength 1.54178
_diffrn_reflns_av_R_equivalents 0.0784
_diffrn_reflns_av_unetI/netI 0.0613
_diffrn_reflns_Laue_measured_fraction_full 0.998
_diffrn_reflns_Laue_measured_fraction_max 0.996
_diffrn_reflns_limit_h_max 21
_diffrn_reflns_limit_h_min -21
_diffrn_reflns_limit_k_max 21
_diffrn_reflns_limit_k_min -21
_diffrn_reflns_limit_l_max 51
_diffrn_reflns_limit_l_min -52
_diffrn_reflns_number 119759
_diffrn_reflns_point_group_measured_fraction_full 0.998
_diffrn_reflns_point_group_measured_fraction_max 0.996
_diffrn_reflns_theta_full 67.679
_diffrn_reflns_theta_max 72.394
_diffrn_reflns_theta_min 2.096
_exptl_absorpt_coefficient_mu 0.674
_exptl_absorpt_correction_T_max 0.7287
_exptl_absorpt_correction_T_min 0.6367
_exptl_absorpt_correction_type multi-scan
_exptl_absorpt_process_details
;
SADABS-2016/2 (Bruker,2016/2) was used for absorption correction.
wR2(int) was 0.1544 before and 0.1012 after correction.
The Ratio of minimum to maximum transmission is 0.8737.
The \l/2 correction factor is Not present.
;
_exptl_crystal_colour 'clear light yellow'
_exptl_crystal_colour_lustre clear
_exptl_crystal_colour_modifier light
_exptl_crystal_colour_primary yellow
_exptl_crystal_density_diffrn 1.189
_exptl_crystal_density_method 'not measured'
_exptl_crystal_description block
_exptl_crystal_F_000 4800
_exptl_crystal_recrystallization_method 'Re-crystallisation from solvent: Hexanes'
_exptl_crystal_size_max 0.15
_exptl_crystal_size_mid 0.13
_exptl_crystal_size_min 0.13
_refine_diff_density_max 0.272
_refine_diff_density_min -0.308
_refine_diff_density_rms 0.066
_refine_ls_abs_structure_details
;
 Refined as an inversion twin.
;
_refine_ls_abs_structure_Flack 0.3(4)
_refine_ls_extinction_coef 0.00247(17)
_refine_ls_extinction_expression Fc^*^=kFc[1+0.001xFc^2^\l^3^/sin(2\q)]^-1/4^
_refine_ls_extinction_method 'SHELXL-2018/1 (Sheldrick 2018)'
_refine_ls_goodness_of_fit_ref 1.067
_refine_ls_hydrogen_treatment constr
_refine_ls_matrix_type full
_refine_ls_number_parameters 1475
_refine_ls_number_reflns 24094
_refine_ls_number_restraints 2
_refine_ls_restrained_S_all 1.067
_refine_ls_R_factor_all 0.0981
_refine_ls_R_factor_gt 0.0748
_refine_ls_shift/su_max 0.002
_refine_ls_shift/su_mean 0.000
_refine_ls_structure_factor_coef Fsqd
_refine_ls_weighting_details 'w=1/[\s^2^(Fo^2^)+(0.1295P)^2^+7.0526P] where P=(Fo^2^+2Fc^2^)/3'
_refine_ls_weighting_scheme calc
_refine_ls_wR_factor_gt 0.2190
_refine_ls_wR_factor_ref 0.2434
_reflns_Friedel_coverage 0.999
_reflns_Friedel_fraction_full 0.998
_reflns_Friedel_fraction_max 0.996
_reflns_number_gt 17385
_reflns_number_total 24094
_reflns_threshold_expression 'I > 2\s(I)'
_cod_data_source_file d2cc06013b2.cif
_cod_data_source_block s4_a
_cod_depositor_comments 'Adding full bibliography for 7131102.cif.'
_cod_database_code 7131102
_shelx_shelxl_version_number 2018/1
_shelx_space_group_comment
;
The symmetry employed for this shelxl refinement is uniquely defined
by the following loop, which should always be used as a source of
symmetry information in preference to the above space-group names.
They are only intended as comments.
;
_olex2_refinement_description
;
1. Twinned data refinement
 Scales: 0.7(4)
 0.3(4)
2. Fixed Uiso
 At 1.2 times of:
  All C(H) groups, All C(H,H) groups
 At 1.5 times of:
  All C(H,H,H) groups
3.a Secondary CH2 refined with riding coordinates:
 C12F(H12A,H12B), C14F(H14A,H14B), C13F(H13A,H13B), C14C(H14C,H14D), C15C(H15A,
 H15B), C13C(H13C,H13D), C14J(H14E,H14F), C13J(H13E,H13F), C15J(H15C,H15D),
 C14G(H14G,H14H), C15G(H15E,H15F), C13G(H13G,H13H), C13D(H13I,H13J), C14D(H14I,
 H14J), C15D(H15G,H15H), C15A(H15I,H15J), C13A(H13K,H13L), C14A(H14K,H14L),
 C17E(H17S,H17T), C16E(H16D,H16E), C13E(H13M,H13N), C14B(H14M,H14N), C13B(H13O,
 H13P), C15B(H15K,H15L)
3.b Aromatic/amide H refined with riding coordinates:
 C3F(H3F), C5F(H5F), C01R(H01R), C2F(H2F), C5C(H5C), C2C(H2C), C3C(H3C),
 C6C(H6C), C2J(H2J), C3J(H3J), C6J(H6J), C5J(H5J), C3G(H3G), C2G(H2G), C6G(H6G),
  C5G(H5G), C3D(H3D), C2D(H2D), C6D(H6D), C5D(H5D), C5A(H5A), C3A(H3A),
 C2A(H2A), C6A(H6A), C2E(H2E), C6E(H6E), C3E(H3E), C5E(H5E), C5B(H5B), C6B(H6B),
  C3B(H3B), C2B(H2B)
3.c Idealised Me refined as rotating group:
 C19F(H19A,H19B,H19C), C16F(H16A,H16B,H16C), C17F(H17A,H17B,H17C), C18F(H18A,
 H18B,H18C), C17C(H17D,H17E,H17F), C20C(H20A,H20B,H20C), C18C(H18D,H18E,H18F),
 C19C(H19D,H19E,H19F), C21J(H21A,H21B,H21C), C18J(H18G,H18H,H18I), C19J(H19G,
 H19H,H19I), C17J(H17G,H17H,H17I), C19G(H19J,H19K,H19L), C21G(H21D,H21E,H21F),
 C18G(H18J,H18K,H18L), C17G(H17J,H17K,H17L), C20G(H20D,H20E,H20F), C20D(H20G,
 H20H,H20I), C19D(H19M,H19N,H19O), C17D(H17M,H17N,H17O), C19A(H19P,H19Q,H19R),
 C17A(H17P,H17Q,H17R), C18A(H18M,H18N,H18O), C20A(H20J,H20K,H20L), C21E(H21G,
 H21H,H21I), C20E(H20M,H20N,H20O), C19E(H19S,H19T,H19U), C22E(H22A,H22B,H22C),
 C18B(H18P,H18Q,H18R), C20B(H20P,H20Q,H20R), C16B(H16F,H16G,H16H), C19B(H19V,
 H19W,H19X)
;
_olex2_submission_special_instructions 'No special instructions were received'

loop_
_space_group_symop_operation_xyz
'x, y, z'
'x, -y, z+1/2'
'x+1/2, y+1/2, z'
'x+1/2, -y+1/2, z+1/2'

loop_
_atom_site_label
_atom_site_type_symbol
_atom_site_fract_x
_atom_site_fract_y
_atom_site_fract_z
_atom_site_U_iso_or_equiv
_atom_site_adp_type
_atom_site_occupancy
_atom_site_site_symmetry_order
_atom_site_calc_flag
_atom_site_refinement_flags_posn
_atom_site_refinement_flags_adp
_atom_site_refinement_flags_occupancy
_atom_site_disorder_assembly
_atom_site_disorder_group
O9F O 0.3338(3) 0.7773(3) 0.54352(11) 0.0718(12) Uani 1 1 d . . . . .
O7F O 0.6343(5) 0.9490(5) 0.5957(2) 0.123(3) Uani 1 1 d . . . . .
O8F O 0.6416(5) 0.9684(5) 0.5464(2) 0.124(3) Uani 1 1 d . . . . .
N6F N 0.6091(4) 0.9419(4) 0.5686(2) 0.089(2) Uani 1 1 d . . . . .
N10F N 0.2975(3) 0.7376(3) 0.56991(12) 0.0567(11) Uani 1 1 d . . . . .
C4F C 0.4004(4) 0.8163(4) 0.55187(18) 0.0659(17) Uani 1 1 d . . . . .
C3F C 0.4421(5) 0.8424(5) 0.5267(2) 0.0696(18) Uani 1 1 d . . . . .
H3F H 0.424504 0.831683 0.506083 0.084 Uiso 1 1 calc R U . . .
C5F C 0.4279(5) 0.8297(5) 0.5833(2) 0.0733(19) Uani 1 1 d . . . . .
H5F H 0.401005 0.810306 0.600326 0.088 Uiso 1 1 calc R U . . .
C01R C 0.4941(5) 0.8715(5) 0.5882(2) 0.078(2) Uani 1 1 d . . . . .
H01R H 0.510932 0.882785 0.608880 0.093 Uiso 1 1 calc R U . . .
C11F C 0.3045(4) 0.6530(4) 0.56416(19) 0.0707(17) Uani 1 1 d . . . . .
C19F C 0.2305(7) 0.8566(5) 0.5831(3) 0.104(3) Uani 1 1 d . . . . .
H19A H 0.181464 0.878775 0.588744 0.156 Uiso 1 1 calc R U . . .
H19B H 0.251688 0.885939 0.566113 0.156 Uiso 1 1 calc R U . . .
H19C H 0.266225 0.857847 0.601182 0.156 Uiso 1 1 calc R U . . .
C2F C 0.5095(5) 0.8842(5) 0.5321(2) 0.078(2) Uani 1 1 d . . . . .
H2F H 0.536347 0.903262 0.514965 0.094 Uiso 1 1 calc R U . . .
C16F C 0.2725(6) 0.6256(6) 0.5316(2) 0.098(3) Uani 1 1 d . . . . .
H16A H 0.297305 0.577737 0.526159 0.147 Uiso 1 1 calc R U . . .
H16B H 0.283022 0.664209 0.515954 0.147 Uiso 1 1 calc R U . . .
H16C H 0.217125 0.617705 0.532444 0.147 Uiso 1 1 calc R U . . .
C17F C 0.3916(6) 0.6347(6) 0.5669(3) 0.109(4) Uani 1 1 d . . . . .
H17A H 0.398789 0.579660 0.569003 0.163 Uiso 1 1 calc R U . . .
H17B H 0.414308 0.660281 0.585262 0.163 Uiso 1 1 calc R U . . .
H17C H 0.416491 0.652644 0.548273 0.163 Uiso 1 1 calc R U . . .
C12F C 0.2617(6) 0.6134(5) 0.5911(2) 0.084(2) Uani 1 1 d . . . . .
H12A H 0.261374 0.557787 0.587558 0.101 Uiso 1 1 calc R U . . .
H12B H 0.290359 0.623079 0.611009 0.101 Uiso 1 1 calc R U . . .
C14F C 0.1796(5) 0.7266(5) 0.5993(2) 0.085(2) Uani 1 1 d . . . . .
H14A H 0.207014 0.738323 0.619243 0.102 Uiso 1 1 calc R U . . .
H14B H 0.125890 0.743717 0.600929 0.102 Uiso 1 1 calc R U . . .
C15F C 0.2177(4) 0.7721(4) 0.5724(2) 0.0699(18) Uani 1 1 d . . . . .
C1F C 0.5381(4) 0.8984(4) 0.5631(2) 0.0697(17) Uani 1 1 d . . . . .
C13F C 0.1806(6) 0.6404(5) 0.5940(2) 0.090(2) Uani 1 1 d . . . . .
H13A H 0.156933 0.614286 0.611596 0.107 Uiso 1 1 calc R U . . .
H13B H 0.150383 0.627825 0.574757 0.107 Uiso 1 1 calc R U . . .
C18F C 0.1673(6) 0.7712(7) 0.5421(3) 0.109(3) Uani 1 1 d . . . . .
H18A H 0.130533 0.813268 0.542402 0.164 Uiso 1 1 calc R U . . .
H18B H 0.139592 0.722885 0.540419 0.164 Uiso 1 1 calc R U . . .
H18C H 0.199840 0.777041 0.524169 0.164 Uiso 1 1 calc R U . . .
O8C O 0.5680(5) 0.5304(4) 0.54926(17) 0.114(2) Uani 1 1 d . . . . .
O9C O 0.5533(4) 0.5108(4) 0.59854(17) 0.1026(19) Uani 1 1 d . . . . .
O10C O 0.3779(3) 0.2239(3) 0.54031(10) 0.0691(11) Uani 1 1 d . . . . .
N11C N 0.3402(3) 0.1852(3) 0.56675(12) 0.0564(11) Uani 1 1 d . . . . .
N7C N 0.5433(4) 0.4942(4) 0.57072(17) 0.0758(16) Uani 1 1 d . . . . .
C4C C 0.4173(4) 0.2875(4) 0.54981(16) 0.0591(15) Uani 1 1 d . . . . .
C5C C 0.4404(5) 0.3359(5) 0.52516(19) 0.0697(18) Uani 1 1 d . . . . .
H5C H 0.426792 0.323337 0.504235 0.084 Uiso 1 1 calc R U . . .
C12C C 0.3724(4) 0.1060(4) 0.5688(2) 0.0679(17) Uani 1 1 d . . . . .
C2C C 0.4770(4) 0.3742(5) 0.58787(19) 0.0650(17) Uani 1 1 d . . . . .
H2C H 0.489675 0.387356 0.608808 0.078 Uiso 1 1 calc R U . . .
C17C C 0.4596(5) 0.1127(5) 0.5778(3) 0.099(3) Uani 1 1 d . . . . .
H17D H 0.482329 0.061850 0.578988 0.149 Uiso 1 1 calc R U . . .
H17E H 0.465998 0.137844 0.598073 0.149 Uiso 1 1 calc R U . . .
H17F H 0.485074 0.142749 0.562063 0.149 Uiso 1 1 calc R U . . .
C1C C 0.5002(4) 0.4227(4) 0.56292(18) 0.0660(16) Uani 1 1 d . . . . .
C14C C 0.2445(5) 0.0696(5) 0.5920(2) 0.085(2) Uani 1 1 d . . . . .
H14C H 0.221436 0.046293 0.610390 0.102 Uiso 1 1 calc R U . . .
H14D H 0.227629 0.039902 0.573476 0.102 Uiso 1 1 calc R U . . .
C3C C 0.4363(4) 0.3086(4) 0.58127(17) 0.0620(15) Uani 1 1 d . . . . .
H3C H 0.420666 0.277154 0.597786 0.074 Uiso 1 1 calc R U . . .
C16C C 0.2541(4) 0.1946(4) 0.56085(17) 0.0610(14) Uani 1 1 d . . . . .
C20C C 0.2199(5) 0.1686(5) 0.5289(2) 0.085(2) Uani 1 1 d . . . . .
H20A H 0.167896 0.188693 0.525942 0.127 Uiso 1 1 calc R U . . .
H20B H 0.218417 0.112891 0.528116 0.127 Uiso 1 1 calc R U . . .
H20C H 0.251814 0.187619 0.512314 0.127 Uiso 1 1 calc R U . . .
C15C C 0.2159(5) 0.1512(5) 0.5885(2) 0.082(2) Uani 1 1 d . . . . .
H15A H 0.227083 0.179099 0.608073 0.098 Uiso 1 1 calc R U . . .
H15B H 0.159725 0.150672 0.584725 0.098 Uiso 1 1 calc R U . . .
C18C C 0.3652(6) 0.0561(5) 0.5385(3) 0.096(3) Uani 1 1 d . . . . .
H18D H 0.377754 0.003122 0.543569 0.144 Uiso 1 1 calc R U . . .
H18E H 0.400565 0.075143 0.523173 0.144 Uiso 1 1 calc R U . . .
H18F H 0.312615 0.058896 0.529821 0.144 Uiso 1 1 calc R U . . .
C19C C 0.2365(5) 0.2810(5) 0.5641(3) 0.092(3) Uani 1 1 d . . . . .
H19D H 0.180989 0.288668 0.564091 0.138 Uiso 1 1 calc R U . . .
H19E H 0.257570 0.308600 0.546547 0.138 Uiso 1 1 calc R U . . .
H19F H 0.259845 0.300137 0.583572 0.138 Uiso 1 1 calc R U . . .
C13C C 0.3311(5) 0.0657(5) 0.5958(2) 0.085(2) Uani 1 1 d . . . . .
H13C H 0.347036 0.011658 0.596663 0.102 Uiso 1 1 calc R U . . .
H13D H 0.347310 0.089692 0.615771 0.102 Uiso 1 1 calc R U . . .
C6C C 0.4836(4) 0.4030(4) 0.53185(18) 0.0661(17) Uani 1 1 d . . . . .
H6C H 0.501012 0.433960 0.515475 0.079 Uiso 1 1 calc R U . . .
O8J O 0.3637(5) 1.2201(5) 0.4568(2) 0.125(3) Uani 1 1 d . . . . .
O10J O 0.6675(3) 1.0226(3) 0.45986(11) 0.0689(12) Uani 1 1 d . . . . .
O9J O 0.3722(4) 1.1974(5) 0.4068(2) 0.112(2) Uani 1 1 d . . . . .
N11J N 0.7016(3) 0.9824(3) 0.43332(12) 0.0591(12) Uani 1 1 d . . . . .
N7J N 0.3957(4) 1.1908(4) 0.4341(2) 0.0856(19) Uani 1 1 d . . . . .
C1J C 0.4690(4) 1.1468(4) 0.44044(19) 0.0650(16) Uani 1 1 d . . . . .
C2J C 0.4926(5) 1.1333(4) 0.4712(2) 0.0714(19) Uani 1 1 d . . . . .
H2J H 0.463605 1.151794 0.487814 0.086 Uiso 1 1 calc R U . . .
C4J C 0.6007(4) 1.0628(4) 0.45126(17) 0.0612(15) Uani 1 1 d . . . . .
C21J C 0.6043(5) 0.8789(6) 0.4364(3) 0.092(3) Uani 1 1 d . . . . .
H21A H 0.597470 0.823984 0.439122 0.139 Uiso 1 1 calc R U . . .
H21B H 0.584020 0.894057 0.415856 0.139 Uiso 1 1 calc R U . . .
H21C H 0.576854 0.906079 0.452473 0.139 Uiso 1 1 calc R U . . .
C12J C 0.6910(4) 0.8987(4) 0.43944(17) 0.0668(16) Uani 1 1 d . . . . .
C18J C 0.8362(5) 1.0111(6) 0.4603(3) 0.097(3) Uani 1 1 d . . . . .
H18G H 0.886337 1.032116 0.455564 0.145 Uiso 1 1 calc R U . . .
H18H H 0.842295 0.958160 0.467118 0.145 Uiso 1 1 calc R U . . .
H18I H 0.813972 1.040936 0.476978 0.145 Uiso 1 1 calc R U . . .
C14J C 0.8149(5) 0.8831(5) 0.4079(2) 0.083(2) Uani 1 1 d . . . . .
H14E H 0.835222 0.857285 0.389459 0.099 Uiso 1 1 calc R U . . .
H14F H 0.847345 0.868825 0.426256 0.099 Uiso 1 1 calc R U . . .
C3J C 0.5597(5) 1.0922(5) 0.4771(2) 0.0695(18) Uani 1 1 d . . . . .
H3J H 0.578186 1.083707 0.497784 0.083 Uiso 1 1 calc R U . . .
C6J C 0.5069(5) 1.1222(5) 0.4151(2) 0.072(2) Uani 1 1 d . . . . .
H6J H 0.488075 1.132633 0.394630 0.087 Uiso 1 1 calc R U . . .
C13J C 0.7324(5) 0.8574(4) 0.4125(2) 0.0751(19) Uani 1 1 d . . . . .
H13E H 0.732556 0.802058 0.416668 0.090 Uiso 1 1 calc R U . . .
H13F H 0.702354 0.865861 0.392840 0.090 Uiso 1 1 calc R U . . .
C15J C 0.8175(5) 0.9698(5) 0.4032(2) 0.084(2) Uani 1 1 d . . . . .
H15C H 0.789844 0.982901 0.383437 0.101 Uiso 1 1 calc R U . . .
H15D H 0.871474 0.985895 0.401454 0.101 Uiso 1 1 calc R U . . .
C16J C 0.7814(5) 1.0143(5) 0.4303(2) 0.0731(18) Uani 1 1 d . . . . .
C5J C 0.5776(4) 1.0790(4) 0.42088(19) 0.0694(18) Uani 1 1 d . . . . .
H5J H 0.607024 1.062485 0.404073 0.083 Uiso 1 1 calc R U . . .
C19J C 0.7224(6) 0.8664(6) 0.4717(2) 0.090(2) Uani 1 1 d . . . . .
H19G H 0.725070 0.810829 0.470710 0.135 Uiso 1 1 calc R U . . .
H19H H 0.687904 0.881419 0.488107 0.135 Uiso 1 1 calc R U . . .
H19I H 0.773573 0.887017 0.476446 0.135 Uiso 1 1 calc R U . . .
C17J C 0.7752(6) 1.0989(5) 0.4205(3) 0.099(3) Uani 1 1 d . . . . .
H17G H 0.826646 1.120222 0.418824 0.148 Uiso 1 1 calc R U . . .
H17H H 0.747541 1.127194 0.436156 0.148 Uiso 1 1 calc R U . . .
H17I H 0.747515 1.102687 0.400365 0.148 Uiso 1 1 calc R U . . .
O9G O 0.1681(5) 0.6118(5) 0.3430(2) 0.124(3) Uani 1 1 d . . . . .
O10G O 0.4445(3) 0.8277(2) 0.31162(12) 0.0619(10) Uani 1 1 d . . . . .
O8G O 0.1021(4) 0.7144(5) 0.3305(2) 0.117(3) Uani 1 1 d . . . . .
N11G N 0.4433(3) 0.9083(3) 0.30213(12) 0.0549(11) Uani 1 1 d . . . . .
N7G N 0.1637(4) 0.6812(4) 0.33433(18) 0.0805(18) Uani 1 1 d . . . . .
C3G C 0.3735(4) 0.7198(4) 0.32607(16) 0.0615(14) Uani 1 1 d . . . . .
H3G H 0.420900 0.693748 0.328656 0.074 Uiso 1 1 calc R U . . .
C4G C 0.3724(4) 0.7958(4) 0.31633(15) 0.0574(13) Uani 1 1 d . . . . .
C1G C 0.2362(4) 0.7209(4) 0.32805(16) 0.0622(14) Uani 1 1 d . . . . .
C19G C 0.5636(5) 0.9246(5) 0.3391(2) 0.081(2) Uani 1 1 d . . . . .
H19J H 0.581400 0.952679 0.357697 0.122 Uiso 1 1 calc R U . . .
H19K H 0.599463 0.932540 0.322473 0.122 Uiso 1 1 calc R U . . .
H19L H 0.560959 0.870253 0.344028 0.122 Uiso 1 1 calc R U . . .
C2G C 0.3057(4) 0.6826(4) 0.33193(17) 0.0662(16) Uani 1 1 d . . . . .
H2G H 0.306619 0.631109 0.338586 0.079 Uiso 1 1 calc R U . . .
C14G C 0.5234(5) 1.0466(4) 0.2862(2) 0.082(2) Uani 1 1 d . . . . .
H14G H 0.522421 1.100756 0.279954 0.099 Uiso 1 1 calc R U . . .
H14H H 0.577506 1.030314 0.288518 0.099 Uiso 1 1 calc R U . . .
C6G C 0.2337(4) 0.7969(5) 0.31793(18) 0.0708(17) Uani 1 1 d . . . . .
H6G H 0.186003 0.822058 0.314869 0.085 Uiso 1 1 calc R U . . .
C16G C 0.4828(4) 0.9536(4) 0.32842(15) 0.0591(14) Uani 1 1 d . . . . .
C12G C 0.4782(5) 0.9115(4) 0.26974(17) 0.0709(17) Uani 1 1 d . . . . .
C15G C 0.4841(4) 1.0372(4) 0.31739(18) 0.0695(16) Uani 1 1 d . . . . .
H15E H 0.430858 1.056197 0.315158 0.083 Uiso 1 1 calc R U . . .
H15F H 0.511348 1.068483 0.333371 0.083 Uiso 1 1 calc R U . . .
C5G C 0.3034(4) 0.8361(4) 0.3123(2) 0.0678(18) Uani 1 1 d . . . . .
H5G H 0.303066 0.887842 0.306009 0.081 Uiso 1 1 calc R U . . .
C13G C 0.4817(5) 0.9983(5) 0.26107(19) 0.079(2) Uani 1 1 d . . . . .
H13G H 0.508251 1.003921 0.241279 0.095 Uiso 1 1 calc R U . . .
H13H H 0.428910 1.017737 0.257760 0.095 Uiso 1 1 calc R U . . .
C21G C 0.4286(5) 0.9484(5) 0.35658(18) 0.0747(18) Uani 1 1 d . . . . .
H21D H 0.441996 0.988365 0.371659 0.112 Uiso 1 1 calc R U . . .
H21E H 0.434559 0.898521 0.366536 0.112 Uiso 1 1 calc R U . . .
H21F H 0.375383 0.954944 0.349126 0.112 Uiso 1 1 calc R U . . .
C18G C 0.4192(7) 0.8702(6) 0.2476(2) 0.100(3) Uani 1 1 d . . . . .
H18J H 0.435967 0.873556 0.226187 0.150 Uiso 1 1 calc R U . . .
H18K H 0.368977 0.894319 0.249070 0.150 Uiso 1 1 calc R U . . .
H18L H 0.415618 0.816608 0.253666 0.150 Uiso 1 1 calc R U . . .
C17G C 0.5583(6) 0.8744(6) 0.2673(3) 0.097(3) Uani 1 1 d . . . . .
H17J H 0.570207 0.868711 0.245308 0.145 Uiso 1 1 calc R U . . .
H17K H 0.558401 0.824378 0.277230 0.145 Uiso 1 1 calc R U . . .
H17L H 0.596985 0.906887 0.277642 0.145 Uiso 1 1 calc R U . . .
O8D O 0.4367(5) 0.7685(4) 0.40055(18) 0.114(2) Uani 1 1 d . . . . .
O9D O 0.4254(5) 0.7898(4) 0.44962(18) 0.114(2) Uani 1 1 d . . . . .
O10D O 0.6132(3) 0.4802(3) 0.45818(10) 0.0654(11) Uani 1 1 d . . . . .
N7D N 0.4474(4) 0.7509(4) 0.42808(19) 0.0817(17) Uani 1 1 d . . . . .
N11D N 0.6508(3) 0.4408(3) 0.43240(12) 0.0549(11) Uani 1 1 d . . . . .
C12D C 0.7360(4) 0.4488(4) 0.43867(17) 0.0662(16) Uani 1 1 d . . . . .
C3D C 0.5560(5) 0.5656(5) 0.41772(19) 0.0717(19) Uani 1 1 d . . . . .
H3D H 0.571380 0.533574 0.401353 0.086 Uiso 1 1 calc R U . . .
C20G C 0.6184(5) 0.3141(5) 0.4607(2) 0.088(2) Uani 1 1 d . . . . .
H20D H 0.579002 0.274521 0.459566 0.132 Uiso 1 1 calc R U . . .
H20E H 0.609740 0.347346 0.478479 0.132 Uiso 1 1 calc R U . . .
H20F H 0.669004 0.290377 0.463198 0.132 Uiso 1 1 calc R U . . .
C2D C 0.5141(4) 0.6332(4) 0.4112(2) 0.0653(17) Uani 1 1 d . . . . .
H2D H 0.501832 0.647425 0.390312 0.078 Uiso 1 1 calc R U . . .
C16D C 0.6146(4) 0.3618(4) 0.43029(19) 0.0668(16) Uani 1 1 d . . . . .
C13D C 0.7749(5) 0.4040(5) 0.4124(2) 0.077(2) Uani 1 1 d . . . . .
H13I H 0.831013 0.404441 0.416440 0.093 Uiso 1 1 calc R U . . .
H13J H 0.764262 0.430351 0.392340 0.093 Uiso 1 1 calc R U . . .
C20D C 0.7579(6) 0.5347(6) 0.4355(3) 0.095(3) Uani 1 1 d . . . . .
H20G H 0.813466 0.539277 0.433740 0.142 Uiso 1 1 calc R U . . .
H20H H 0.741996 0.562460 0.453898 0.142 Uiso 1 1 calc R U . . .
H20I H 0.732101 0.555991 0.416899 0.142 Uiso 1 1 calc R U . . .
C4D C 0.5743(4) 0.5470(4) 0.44879(16) 0.0596(15) Uani 1 1 d . . . . .
C14D C 0.7472(5) 0.3199(5) 0.4094(2) 0.082(2) Uani 1 1 d . . . . .
H14I H 0.771714 0.294731 0.391755 0.099 Uiso 1 1 calc R U . . .
H14J H 0.761116 0.291450 0.428633 0.099 Uiso 1 1 calc R U . . .
C1D C 0.4913(4) 0.6781(4) 0.43565(16) 0.0612(14) Uani 1 1 d . . . . .
C6D C 0.5086(5) 0.6607(5) 0.46649(19) 0.077(2) Uani 1 1 d . . . . .
H6D H 0.493355 0.693378 0.482670 0.092 Uiso 1 1 calc R U . . .
C19D C 0.7665(5) 0.4195(5) 0.4718(2) 0.079(2) Uani 1 1 d . . . . .
H19M H 0.816067 0.443229 0.476985 0.119 Uiso 1 1 calc R U . . .
H19N H 0.772530 0.364169 0.471237 0.119 Uiso 1 1 calc R U . . .
H19O H 0.729804 0.433207 0.487490 0.119 Uiso 1 1 calc R U . . .
C17D C 0.5293(5) 0.3727(6) 0.4197(2) 0.089(2) Uani 1 1 d . . . . .
H17M H 0.507423 0.323509 0.413402 0.133 Uiso 1 1 calc R U . . .
H17N H 0.526042 0.407947 0.402087 0.133 Uiso 1 1 calc R U . . .
H17O H 0.500785 0.393410 0.436937 0.133 Uiso 1 1 calc R U . . .
C15D C 0.6587(5) 0.3206(5) 0.4039(2) 0.082(2) Uani 1 1 d . . . . .
H15G H 0.640342 0.267442 0.402225 0.098 Uiso 1 1 calc R U . . .
H15H H 0.646249 0.346121 0.383883 0.098 Uiso 1 1 calc R U . . .
C5D C 0.5492(5) 0.5936(5) 0.4732(2) 0.0705(19) Uani 1 1 d . . . . .
H5D H 0.559831 0.579368 0.494192 0.085 Uiso 1 1 calc R U . . .
O8A O 0.9783(5) 0.7130(4) 0.6576(2) 0.121(3) Uani 1 1 d . . . . .
O10A O 1.1947(2) 0.4336(2) 0.68999(12) 0.0632(11) Uani 1 1 d . . . . .
O9A O 1.0817(5) 0.7776(4) 0.6717(2) 0.117(2) Uani 1 1 d . . . . .
N11A N 1.2773(3) 0.4335(3) 0.69926(12) 0.0561(11) Uani 1 1 d . . . . .
N7A N 1.0453(5) 0.7153(4) 0.66696(17) 0.0800(18) Uani 1 1 d . . . . .
C21A C 1.2830(4) 0.3969(4) 0.73144(16) 0.0688(16) Uani 1 1 d . . . . .
C5A C 1.2040(4) 0.5742(4) 0.69002(19) 0.0648(17) Uani 1 1 d . . . . .
H5A H 1.256090 0.573558 0.697049 0.078 Uiso 1 1 calc R U . . .
C4A C 1.1633(4) 0.5068(4) 0.68500(15) 0.0583(13) Uani 1 1 d . . . . .
C19A C 1.2454(6) 0.4519(7) 0.7540(2) 0.098(3) Uani 1 1 d . . . . .
H19P H 1.258800 0.436941 0.775474 0.146 Uiso 1 1 calc R U . . .
H19Q H 1.189655 0.450240 0.750690 0.146 Uiso 1 1 calc R U . . .
H19R H 1.263661 0.503721 0.750384 0.146 Uiso 1 1 calc R U . . .
C3A C 1.0864(4) 0.5059(4) 0.67479(16) 0.0629(15) Uani 1 1 d . . . . .
H3A H 1.060541 0.458897 0.671691 0.075 Uiso 1 1 calc R U . . .
C17A C 1.2878(6) 0.3182(5) 0.6619(2) 0.083(2) Uani 1 1 d . . . . .
H17P H 1.311906 0.302320 0.642737 0.124 Uiso 1 1 calc R U . . .
H17Q H 1.232353 0.322315 0.658055 0.124 Uiso 1 1 calc R U . . .
H17R H 1.298524 0.280407 0.678197 0.124 Uiso 1 1 calc R U . . .
C18A C 1.3108(5) 0.4531(5) 0.64429(19) 0.080(2) Uani 1 1 d . . . . .
H18M H 1.342970 0.436315 0.627422 0.121 Uiso 1 1 calc R U . . .
H18N H 1.326368 0.504310 0.650931 0.121 Uiso 1 1 calc R U . . .
H18O H 1.257141 0.453916 0.636932 0.121 Uiso 1 1 calc R U . . .
C15A C 1.3703(5) 0.3923(5) 0.74018(19) 0.080(2) Uani 1 1 d . . . . .
H15I H 1.377220 0.364798 0.760141 0.096 Uiso 1 1 calc R U . . .
H15J H 1.390287 0.444545 0.743317 0.096 Uiso 1 1 calc R U . . .
C2A C 1.0478(4) 0.5746(4) 0.66915(18) 0.0655(15) Uani 1 1 d . . . . .
H2A H 0.995563 0.574775 0.662336 0.079 Uiso 1 1 calc R U . . .
C13A C 1.4051(4) 0.3943(5) 0.68392(18) 0.0702(17) Uani 1 1 d . . . . .
H13K H 1.424163 0.446989 0.686394 0.084 Uiso 1 1 calc R U . . .
H13L H 1.435498 0.369234 0.667885 0.084 Uiso 1 1 calc R U . . .
C12A C 1.3205(4) 0.3968(4) 0.67245(16) 0.0599(14) Uani 1 1 d . . . . .
C20A C 1.2442(6) 0.3163(7) 0.7338(3) 0.106(3) Uani 1 1 d . . . . .
H20J H 1.238091 0.303341 0.755696 0.159 Uiso 1 1 calc R U . . .
H20K H 1.276426 0.278128 0.724125 0.159 Uiso 1 1 calc R U . . .
H20L H 1.193821 0.317406 0.723016 0.159 Uiso 1 1 calc R U . . .
C1A C 1.0873(4) 0.6425(4) 0.67372(15) 0.0606(14) Uani 1 1 d . . . . .
C6A C 1.1643(5) 0.6450(4) 0.68417(18) 0.0714(17) Uani 1 1 d . . . . .
H6A H 1.189649 0.692243 0.687329 0.086 Uiso 1 1 calc R U . . .
C14A C 1.4182(5) 0.3516(5) 0.7151(2) 0.083(2) Uani 1 1 d . . . . .
H14K H 1.473258 0.352373 0.721405 0.100 Uiso 1 1 calc R U . . .
H14L H 1.401815 0.297926 0.712821 0.100 Uiso 1 1 calc R U . . .
O10E O -0.1971(2) 0.6852(2) 0.31142(12) 0.0625(10) Uani 1 1 d . . . . .
O8E O -0.0860(5) 1.0284(4) 0.3292(2) 0.120(3) Uani 1 1 d . . . . .
O9E O 0.0209(4) 0.9650(4) 0.34158(19) 0.108(2) Uani 1 1 d . . . . .
N11E N -0.2793(3) 0.6845(3) 0.30166(12) 0.0556(11) Uani 1 1 d . . . . .
N7E N -0.0497(5) 0.9682(4) 0.33334(18) 0.0819(18) Uani 1 1 d . . . . .
C2E C -0.0497(4) 0.8259(4) 0.33178(17) 0.0634(15) Uani 1 1 d . . . . .
H2E H 0.002621 0.826350 0.338496 0.076 Uiso 1 1 calc R U . . .
C4E C -0.1657(3) 0.7570(4) 0.31617(14) 0.0538(12) Uani 1 1 d . . . . .
C21E C -0.3129(5) 0.7030(5) 0.35644(17) 0.0758(18) Uani 1 1 d . . . . .
H21G H -0.346739 0.685431 0.372617 0.114 Uiso 1 1 calc R U . . .
H21H H -0.327935 0.754386 0.349885 0.114 Uiso 1 1 calc R U . . .
H21I H -0.259940 0.703629 0.364677 0.114 Uiso 1 1 calc R U . . .
C17E C -0.3725(4) 0.6439(5) 0.26073(18) 0.078(2) Uani 1 1 d . . . . .
H17S H -0.379601 0.615450 0.240991 0.093 Uiso 1 1 calc R U . . .
H17T H -0.392434 0.696003 0.257216 0.093 Uiso 1 1 calc R U . . .
C20E C -0.2486(5) 0.5693(6) 0.2667(2) 0.090(3) Uani 1 1 d . . . . .
H20M H -0.239158 0.558411 0.244853 0.136 Uiso 1 1 calc R U . . .
H20N H -0.283122 0.530677 0.274769 0.136 Uiso 1 1 calc R U . . .
H20O H -0.200047 0.568353 0.278793 0.136 Uiso 1 1 calc R U . . .
C16E C -0.4199(4) 0.6048(5) 0.2860(2) 0.082(2) Uani 1 1 d . . . . .
H16D H -0.474909 0.606449 0.279680 0.098 Uiso 1 1 calc R U . . .
H16E H -0.404477 0.550766 0.287904 0.098 Uiso 1 1 calc R U . . .
C13E C -0.4073(4) 0.6446(4) 0.31737(18) 0.0694(16) Uani 1 1 d . . . . .
H13M H -0.435991 0.617070 0.333288 0.083 Uiso 1 1 calc R U . . .
H13N H -0.427947 0.696932 0.315884 0.083 Uiso 1 1 calc R U . . .
C6E C -0.1678(4) 0.8965(4) 0.31768(18) 0.0672(16) Uani 1 1 d . . . . .
H6E H -0.194426 0.943239 0.315184 0.081 Uiso 1 1 calc R U . . .
C19E C -0.2466(7) 0.7070(7) 0.2473(2) 0.104(3) Uani 1 1 d . . . . .
H19S H -0.254899 0.690951 0.225643 0.156 Uiso 1 1 calc R U . . .
H19T H -0.191549 0.709031 0.252387 0.156 Uiso 1 1 calc R U . . .
H19U H -0.268976 0.757539 0.250105 0.156 Uiso 1 1 calc R U . . .
C1E C -0.0898(4) 0.8951(4) 0.32736(16) 0.0649(16) Uani 1 1 d . . . . .
C14E C -0.3196(4) 0.6482(4) 0.32803(16) 0.0585(14) Uani 1 1 d . . . . .
C3E C -0.0869(4) 0.7573(4) 0.32629(16) 0.0640(15) Uani 1 1 d . . . . .
H3E H -0.060107 0.710781 0.329229 0.077 Uiso 1 1 calc R U . . .
C18E C -0.2857(4) 0.6486(4) 0.26937(15) 0.0654(16) Uani 1 1 d . . . . .
C22E C -0.2922(5) 0.5691(5) 0.3384(2) 0.0786(19) Uani 1 1 d . . . . .
H22A H -0.317404 0.554704 0.357475 0.118 Uiso 1 1 calc R U . . .
H22B H -0.236645 0.569928 0.342292 0.118 Uiso 1 1 calc R U . . .
H22C H -0.305062 0.532051 0.322015 0.118 Uiso 1 1 calc R U . . .
C5E C -0.2050(5) 0.8268(5) 0.3118(2) 0.0694(18) Uani 1 1 d . . . . .
H5E H -0.257177 0.826556 0.304859 0.083 Uiso 1 1 calc R U . . .
O9B O 0.8309(4) 0.3610(4) 0.6608(2) 0.105(2) Uani 1 1 d . . . . .
O10B O 0.5528(2) 0.5762(2) 0.68990(12) 0.0619(10) Uani 1 1 d . . . . .
O8B O 0.8962(4) 0.4654(5) 0.6707(2) 0.127(3) Uani 1 1 d . . . . .
N11B N 0.5538(3) 0.6580(3) 0.69953(12) 0.0542(11) Uani 1 1 d . . . . .
N7B N 0.8339(4) 0.4280(5) 0.66767(17) 0.0796(18) Uani 1 1 d . . . . .
C5B C 0.6964(5) 0.5832(5) 0.6891(2) 0.0695(18) Uani 1 1 d . . . . .
H5B H 0.697640 0.634541 0.695878 0.083 Uiso 1 1 calc R U . . .
C6B C 0.7639(4) 0.5467(4) 0.68320(18) 0.0688(16) Uani 1 1 d . . . . .
H6B H 0.811437 0.572608 0.685306 0.083 Uiso 1 1 calc R U . . .
C3B C 0.6230(4) 0.4690(4) 0.67523(16) 0.0614(14) Uani 1 1 d . . . . .
H3B H 0.575502 0.443424 0.672186 0.074 Uiso 1 1 calc R U . . .
C4B C 0.6244(3) 0.5454(4) 0.68515(14) 0.0542(12) Uani 1 1 d . . . . .
C18B C 0.5667(5) 0.6961(5) 0.64443(17) 0.0754(18) Uani 1 1 d . . . . .
H18P H 0.547297 0.729993 0.627891 0.113 Uiso 1 1 calc R U . . .
H18Q H 0.566757 0.643611 0.636763 0.113 Uiso 1 1 calc R U . . .
H18R H 0.618933 0.711000 0.650771 0.113 Uiso 1 1 calc R U . . .
C12B C 0.5201(4) 0.6608(4) 0.73154(16) 0.0674(16) Uani 1 1 d . . . . .
C20B C 0.4408(6) 0.6226(6) 0.7346(3) 0.098(3) Uani 1 1 d . . . . .
H20P H 0.429174 0.618337 0.756586 0.148 Uiso 1 1 calc R U . . .
H20Q H 0.441718 0.571831 0.725239 0.148 Uiso 1 1 calc R U . . .
H20R H 0.401543 0.653562 0.723796 0.148 Uiso 1 1 calc R U . . .
C16B C 0.4322(5) 0.6721(5) 0.6628(2) 0.080(2) Uani 1 1 d . . . . .
H16F H 0.414824 0.697025 0.643447 0.120 Uiso 1 1 calc R U . . .
H16G H 0.396562 0.683928 0.679198 0.120 Uiso 1 1 calc R U . . .
H16H H 0.433842 0.616998 0.659634 0.120 Uiso 1 1 calc R U . . .
C17B C 0.5145(4) 0.7018(4) 0.67271(16) 0.0583(14) Uani 1 1 d . . . . .
C14B C 0.4746(5) 0.7957(5) 0.7156(2) 0.0782(19) Uani 1 1 d . . . . .
H14M H 0.420249 0.780152 0.713696 0.094 Uiso 1 1 calc R U . . .
H14N H 0.476630 0.849879 0.721834 0.094 Uiso 1 1 calc R U . . .
C19B C 0.5797(7) 0.6200(6) 0.7543(2) 0.100(3) Uani 1 1 d . . . . .
H19V H 0.565159 0.627954 0.775795 0.150 Uiso 1 1 calc R U . . .
H19W H 0.630793 0.641191 0.751423 0.150 Uiso 1 1 calc R U . . .
H19X H 0.580208 0.565385 0.749740 0.150 Uiso 1 1 calc R U . . .
C13B C 0.5173(5) 0.7463(5) 0.74073(18) 0.080(2) Uani 1 1 d . . . . .
H13O H 0.491169 0.751404 0.760644 0.096 Uiso 1 1 calc R U . . .
H13P H 0.570190 0.765572 0.743933 0.096 Uiso 1 1 calc R U . . .
C2B C 0.6921(4) 0.4305(4) 0.66983(17) 0.0631(15) Uani 1 1 d . . . . .
H2B H 0.691701 0.378839 0.663492 0.076 Uiso 1 1 calc R U . . .
C1B C 0.7607(4) 0.4698(4) 0.67396(16) 0.0626(15) Uani 1 1 d . . . . .
C15B C 0.5120(5) 0.7857(4) 0.68453(19) 0.0706(17) Uani 1 1 d . . . . .
H15K H 0.565065 0.805375 0.686395 0.085 Uiso 1 1 calc R U . . .
H15L H 0.483881 0.816947 0.668770 0.085 Uiso 1 1 calc R U . . .

loop_
_atom_site_aniso_label
_atom_site_aniso_U_11
_atom_site_aniso_U_22
_atom_site_aniso_U_33
_atom_site_aniso_U_23
_atom_site_aniso_U_13
_atom_site_aniso_U_12
O9F 0.075(3) 0.085(3) 0.056(2) 0.009(2) -0.001(2) -0.009(2)
O7F 0.098(5) 0.119(5) 0.149(7) -0.012(5) -0.028(5) -0.029(4)
O8F 0.103(5) 0.110(5) 0.160(7) -0.016(5) 0.035(5) -0.038(4)
N6F 0.079(4) 0.061(3) 0.127(6) -0.007(4) 0.001(4) -0.005(3)
N10F 0.059(3) 0.054(3) 0.057(3) 0.004(2) 0.003(2) 0.003(2)
C4F 0.060(4) 0.071(4) 0.066(4) -0.002(3) 0.000(3) 0.001(3)
C3F 0.068(4) 0.075(4) 0.066(4) 0.002(3) 0.005(3) 0.002(4)
C5F 0.083(5) 0.075(4) 0.062(4) 0.004(3) 0.003(3) -0.005(4)
C01R 0.089(5) 0.078(5) 0.066(5) 0.005(3) -0.011(4) 0.012(4)
C11F 0.071(4) 0.060(4) 0.081(4) -0.004(3) 0.002(3) 0.003(3)
C19F 0.119(7) 0.064(4) 0.130(8) -0.007(5) 0.018(6) 0.010(5)
C2F 0.081(5) 0.078(5) 0.076(5) -0.002(4) 0.017(4) -0.011(4)
C16F 0.110(7) 0.092(6) 0.091(6) -0.033(5) 0.009(5) -0.013(5)
C17F 0.091(6) 0.086(6) 0.150(10) -0.011(6) -0.008(6) 0.035(5)
C12F 0.106(6) 0.064(4) 0.081(5) 0.010(4) -0.012(4) -0.007(4)
C14F 0.081(5) 0.088(5) 0.086(5) 0.001(4) 0.018(4) 0.001(4)
C15F 0.062(4) 0.066(4) 0.082(5) 0.006(3) 0.006(3) 0.010(3)
C1F 0.066(4) 0.050(3) 0.093(5) 0.001(3) -0.001(3) 0.010(3)
C13F 0.093(6) 0.092(6) 0.084(5) 0.001(4) 0.013(4) -0.023(5)
C18F 0.091(6) 0.130(8) 0.105(7) 0.015(6) -0.019(5) 0.026(6)
O8C 0.127(5) 0.106(5) 0.107(5) 0.030(4) -0.016(4) -0.062(4)
O9C 0.120(5) 0.086(4) 0.101(5) -0.018(3) -0.008(4) -0.026(3)
O10C 0.078(3) 0.072(3) 0.058(2) -0.003(2) 0.010(2) -0.016(2)
N11C 0.057(3) 0.052(3) 0.061(3) 0.003(2) 0.007(2) -0.009(2)
N7C 0.069(3) 0.066(3) 0.090(5) 0.003(3) -0.011(3) -0.004(3)
C4C 0.058(3) 0.053(3) 0.067(4) -0.004(3) 0.013(3) -0.007(3)
C5C 0.078(4) 0.071(4) 0.060(4) 0.004(3) 0.001(3) -0.015(4)
C12C 0.054(3) 0.063(4) 0.087(5) -0.001(3) 0.005(3) 0.000(3)
C2C 0.060(4) 0.075(4) 0.060(4) -0.001(3) 0.008(3) -0.004(3)
C17C 0.065(4) 0.075(5) 0.158(9) 0.000(5) -0.002(5) 0.011(4)
C1C 0.055(3) 0.061(4) 0.082(5) 0.003(3) -0.001(3) 0.000(3)
C14C 0.089(5) 0.090(5) 0.077(5) 0.020(4) 0.013(4) -0.022(4)
C3C 0.065(4) 0.062(3) 0.059(4) 0.000(3) 0.007(3) -0.004(3)
C16C 0.052(3) 0.055(3) 0.076(4) 0.004(3) 0.000(3) 0.001(3)
C20C 0.094(5) 0.082(5) 0.077(5) 0.006(4) -0.020(4) -0.014(4)
C15C 0.066(4) 0.098(6) 0.082(5) -0.001(4) 0.020(4) -0.014(4)
C18C 0.098(6) 0.073(5) 0.118(7) -0.028(5) 0.018(5) -0.003(4)
C19C 0.077(5) 0.058(4) 0.139(8) -0.003(4) -0.013(5) 0.017(4)
C13C 0.088(5) 0.072(4) 0.092(5) 0.020(4) -0.006(4) -0.012(4)
C6C 0.065(4) 0.064(4) 0.069(4) 0.013(3) 0.004(3) -0.010(3)
O8J 0.102(5) 0.131(6) 0.144(6) -0.010(5) 0.028(4) 0.058(5)
O10J 0.068(3) 0.080(3) 0.059(2) -0.011(2) 0.0007(19) 0.027(2)
O9J 0.092(4) 0.112(5) 0.128(6) -0.002(4) -0.025(4) 0.036(4)
N11J 0.057(3) 0.065(3) 0.056(3) -0.007(2) 0.007(2) 0.010(2)
N7J 0.064(4) 0.066(4) 0.127(6) 0.003(4) 0.007(4) 0.012(3)
C1J 0.058(3) 0.047(3) 0.090(5) -0.003(3) 0.005(3) 0.009(3)
C2J 0.066(4) 0.066(4) 0.083(5) -0.001(3) 0.021(3) 0.007(3)
C4J 0.064(4) 0.054(3) 0.066(4) -0.005(3) 0.005(3) 0.014(3)
C21J 0.071(5) 0.088(6) 0.119(7) 0.014(5) 0.001(5) 0.006(4)
C12J 0.070(4) 0.061(3) 0.070(4) 0.006(3) -0.002(3) 0.003(3)
C18J 0.071(5) 0.104(6) 0.113(7) -0.028(5) -0.018(4) 0.006(4)
C14J 0.086(5) 0.086(5) 0.077(5) -0.008(4) 0.022(4) 0.014(4)
C3J 0.073(4) 0.072(4) 0.064(4) -0.006(3) 0.011(3) 0.012(4)
C6J 0.069(4) 0.067(4) 0.080(5) 0.002(3) -0.006(4) 0.019(3)
C13J 0.083(5) 0.063(4) 0.078(5) -0.013(3) -0.003(4) 0.007(4)
C15J 0.072(4) 0.093(5) 0.088(5) 0.007(4) 0.023(4) 0.010(4)
C16J 0.065(4) 0.069(4) 0.084(5) -0.003(3) 0.001(3) 0.004(3)
C5J 0.069(4) 0.073(4) 0.066(4) -0.014(3) 0.000(3) 0.022(3)
C19J 0.097(6) 0.102(6) 0.072(5) 0.024(4) 0.002(4) 0.023(5)
C17J 0.078(5) 0.073(5) 0.145(8) -0.002(5) 0.007(5) -0.009(4)
O9G 0.101(5) 0.114(6) 0.155(7) 0.045(5) -0.021(5) -0.045(4)
O10G 0.059(2) 0.049(2) 0.078(3) 0.0036(19) 0.010(2) 0.0023(18)
O8G 0.054(3) 0.116(5) 0.181(8) -0.020(5) -0.001(4) -0.012(3)
N11G 0.062(3) 0.045(2) 0.058(3) 0.0035(19) 0.010(2) -0.003(2)
N7G 0.066(4) 0.083(4) 0.092(5) -0.009(4) -0.002(3) -0.020(3)
C3G 0.054(3) 0.058(3) 0.073(4) -0.002(3) 0.008(3) -0.001(3)
C4G 0.056(3) 0.055(3) 0.061(3) -0.006(2) 0.004(3) 0.003(3)
C1G 0.060(3) 0.065(4) 0.062(4) -0.008(3) 0.004(3) -0.008(3)
C19G 0.070(4) 0.083(5) 0.090(5) 0.011(4) -0.007(4) -0.002(4)
C2G 0.074(4) 0.060(3) 0.065(4) -0.004(3) 0.004(3) -0.011(3)
C14G 0.095(5) 0.056(4) 0.097(5) 0.014(4) 0.012(4) -0.008(4)
C6G 0.051(3) 0.081(5) 0.081(4) -0.008(3) 0.001(3) 0.006(3)
C16G 0.063(3) 0.061(3) 0.053(3) 0.000(3) 0.006(3) -0.007(3)
C12G 0.089(5) 0.062(4) 0.062(4) -0.003(3) 0.019(3) 0.004(3)
C15G 0.072(4) 0.055(3) 0.081(4) -0.002(3) 0.004(3) -0.008(3)
C5G 0.065(4) 0.052(3) 0.086(5) -0.001(3) -0.006(3) -0.001(3)
C13G 0.088(5) 0.081(5) 0.070(4) 0.022(4) 0.011(4) -0.004(4)
C21G 0.082(4) 0.078(4) 0.065(4) -0.010(3) 0.015(3) -0.014(4)
C18G 0.130(8) 0.103(6) 0.067(5) -0.011(4) 0.005(5) -0.024(6)
C17G 0.106(7) 0.091(6) 0.096(6) 0.013(5) 0.043(5) 0.025(5)
O8D 0.133(6) 0.111(5) 0.097(5) 0.022(4) -0.005(4) 0.052(4)
O9D 0.134(6) 0.094(4) 0.112(5) -0.020(4) -0.009(4) 0.054(4)
O10D 0.074(3) 0.067(3) 0.055(2) 0.0039(19) 0.0044(19) 0.017(2)
N7D 0.068(4) 0.077(4) 0.099(5) -0.005(4) 0.000(3) 0.015(3)
N11D 0.051(2) 0.057(3) 0.057(3) -0.002(2) 0.004(2) 0.003(2)
C12D 0.060(3) 0.067(4) 0.072(4) 0.005(3) -0.004(3) 0.004(3)
C3D 0.078(4) 0.080(5) 0.058(4) 0.002(3) 0.009(3) 0.022(4)
C20G 0.096(6) 0.067(4) 0.101(6) 0.017(4) 0.012(4) -0.009(4)
C2D 0.065(4) 0.064(4) 0.067(4) 0.014(3) 0.003(3) 0.016(3)
C16D 0.068(4) 0.059(3) 0.074(4) -0.002(3) 0.001(3) -0.006(3)
C13D 0.058(4) 0.094(5) 0.081(5) 0.012(4) 0.011(3) 0.014(4)
C20D 0.082(5) 0.080(5) 0.122(8) 0.017(5) -0.010(5) -0.008(4)
C4D 0.058(3) 0.062(3) 0.059(3) 0.003(3) 0.002(3) 0.013(3)
C14D 0.088(5) 0.079(5) 0.080(5) -0.011(4) 0.006(4) 0.022(4)
C1D 0.055(3) 0.058(3) 0.070(4) 0.004(3) 0.000(3) 0.006(3)
C6D 0.090(5) 0.070(4) 0.069(4) -0.012(3) -0.005(4) 0.010(4)
C19D 0.074(4) 0.085(5) 0.077(5) 0.001(4) -0.018(3) 0.002(4)
C17D 0.061(4) 0.096(6) 0.110(6) -0.006(5) -0.006(4) -0.011(4)
C15D 0.089(5) 0.068(4) 0.088(5) -0.018(4) -0.005(4) 0.002(4)
C5D 0.081(5) 0.073(4) 0.057(4) -0.003(3) -0.004(3) 0.010(4)
O8A 0.110(5) 0.100(5) 0.149(7) -0.012(4) -0.024(5) 0.048(4)
O10A 0.047(2) 0.056(2) 0.086(3) 0.005(2) -0.003(2) 0.0009(17)
O9A 0.123(5) 0.057(3) 0.172(7) 0.002(4) 0.024(5) 0.011(3)
N11A 0.045(2) 0.064(3) 0.059(3) 0.004(2) -0.0012(19) 0.005(2)
N7A 0.093(5) 0.067(4) 0.081(4) 0.001(3) 0.021(4) 0.027(4)
C21A 0.067(4) 0.080(4) 0.059(4) 0.012(3) 0.002(3) -0.004(3)
C5A 0.053(3) 0.065(4) 0.076(5) -0.007(3) 0.001(3) -0.005(3)
C4A 0.057(3) 0.056(3) 0.062(3) 0.000(3) 0.005(3) 0.006(3)
C19A 0.098(6) 0.126(7) 0.070(5) -0.003(5) 0.016(4) 0.021(6)
C3A 0.050(3) 0.068(4) 0.071(4) 0.001(3) 0.002(3) 0.002(3)
C17A 0.097(6) 0.066(4) 0.084(5) -0.010(4) -0.009(4) 0.001(4)
C18A 0.081(5) 0.093(5) 0.068(4) 0.013(4) 0.007(3) 0.018(4)
C15A 0.081(5) 0.085(5) 0.071(4) 0.014(4) -0.015(4) 0.004(4)
C2A 0.057(3) 0.066(4) 0.074(4) 0.000(3) 0.008(3) 0.003(3)
C13A 0.049(3) 0.082(4) 0.080(4) 0.009(3) 0.011(3) 0.008(3)
C12A 0.056(3) 0.062(4) 0.061(4) 0.001(3) 0.000(3) 0.001(3)
C20A 0.102(6) 0.113(7) 0.101(7) 0.046(6) -0.014(5) -0.034(5)
C1A 0.065(4) 0.055(3) 0.062(4) 0.002(3) 0.010(3) 0.008(3)
C6A 0.076(4) 0.063(4) 0.075(4) -0.005(3) 0.006(3) -0.002(3)
C14A 0.065(4) 0.093(5) 0.090(5) 0.013(4) -0.010(4) 0.017(4)
O10E 0.052(2) 0.057(2) 0.078(3) -0.008(2) -0.0016(19) -0.0003(18)
O8E 0.118(5) 0.060(3) 0.185(8) -0.001(4) 0.033(5) -0.011(3)
O9E 0.099(5) 0.096(4) 0.129(6) 0.010(4) -0.018(4) -0.039(4)
N11E 0.053(3) 0.058(3) 0.056(3) -0.007(2) 0.001(2) -0.003(2)
N7E 0.096(5) 0.060(4) 0.090(5) 0.004(3) 0.007(4) -0.013(3)
C2E 0.055(3) 0.068(4) 0.067(4) -0.003(3) 0.000(3) -0.009(3)
C4E 0.049(3) 0.057(3) 0.056(3) -0.004(2) 0.006(2) -0.002(2)
C21E 0.074(4) 0.093(5) 0.061(4) -0.015(3) 0.013(3) -0.009(4)
C17E 0.064(4) 0.096(5) 0.071(4) -0.015(4) -0.020(3) 0.004(4)
C20E 0.083(5) 0.098(6) 0.090(6) -0.041(5) 0.000(4) 0.013(4)
C16E 0.053(3) 0.094(5) 0.099(6) -0.009(4) -0.010(3) -0.008(3)
C13E 0.052(3) 0.074(4) 0.083(4) -0.004(3) 0.008(3) -0.003(3)
C6E 0.071(4) 0.053(3) 0.078(4) 0.004(3) 0.007(3) 0.002(3)
C19E 0.118(7) 0.132(8) 0.062(5) -0.011(5) 0.019(4) -0.030(6)
C1E 0.072(4) 0.062(4) 0.061(4) 0.001(3) 0.016(3) -0.015(3)
C14E 0.054(3) 0.063(4) 0.059(4) -0.001(3) 0.003(3) -0.010(3)
C3E 0.065(4) 0.058(3) 0.068(4) -0.003(3) -0.002(3) -0.004(3)
C18E 0.056(3) 0.084(4) 0.056(3) -0.013(3) 0.002(3) -0.002(3)
C22E 0.067(4) 0.080(5) 0.088(5) 0.011(4) 0.001(4) -0.004(4)
C5E 0.064(4) 0.070(4) 0.075(5) -0.003(4) -0.004(3) 0.002(3)
O9B 0.080(4) 0.093(4) 0.143(6) -0.009(4) 0.001(4) 0.035(3)
O10B 0.057(2) 0.045(2) 0.084(3) -0.0049(19) 0.006(2) 0.0024(17)
O8B 0.059(3) 0.118(6) 0.203(9) 0.024(5) 0.014(4) 0.012(3)
N11B 0.061(3) 0.044(2) 0.058(3) -0.0019(19) 0.006(2) -0.003(2)
N7B 0.063(4) 0.098(5) 0.077(4) 0.013(4) 0.007(3) 0.019(4)
C5B 0.067(4) 0.063(4) 0.079(5) -0.004(3) 0.008(3) -0.010(3)
C6B 0.062(4) 0.069(4) 0.075(4) 0.000(3) -0.005(3) -0.002(3)
C3B 0.054(3) 0.058(3) 0.072(4) -0.004(3) 0.001(3) 0.001(3)
C4B 0.052(3) 0.053(3) 0.057(3) -0.002(2) 0.006(2) 0.003(2)
C18B 0.090(5) 0.078(4) 0.059(4) 0.001(3) 0.007(3) 0.013(4)
C12B 0.077(4) 0.066(4) 0.060(4) -0.001(3) 0.017(3) 0.002(3)
C20B 0.104(7) 0.097(6) 0.097(6) -0.002(5) 0.044(5) -0.028(5)
C16B 0.071(4) 0.081(5) 0.087(5) -0.004(4) -0.008(4) -0.008(4)
C17B 0.061(3) 0.048(3) 0.065(4) 0.003(3) 0.000(3) 0.006(3)
C14B 0.081(5) 0.065(4) 0.089(5) -0.013(4) 0.016(4) 0.010(3)
C19B 0.121(8) 0.108(7) 0.072(5) 0.018(5) 0.002(5) 0.014(6)
C13B 0.096(5) 0.079(5) 0.066(4) -0.025(3) 0.020(4) -0.010(4)
C2B 0.063(4) 0.059(3) 0.068(4) -0.002(3) 0.003(3) 0.008(3)
C1B 0.055(3) 0.071(4) 0.062(3) 0.010(3) 0.001(3) 0.013(3)
C15B 0.075(4) 0.054(3) 0.083(4) 0.005(3) 0.006(3) 0.009(3)

loop_
_atom_type_symbol
_atom_type_description
_atom_type_scat_dispersion_real
_atom_type_scat_dispersion_imag
_atom_type_scat_source
C C 0.0181 0.0091 'International Tables Vol C Tables 4.2.6.8 and 6.1.1.4'
H H 0.0000 0.0000 'International Tables Vol C Tables 4.2.6.8 and 6.1.1.4'
N N 0.0311 0.0180 'International Tables Vol C Tables 4.2.6.8 and 6.1.1.4'
O O 0.0492 0.0322 'International Tables Vol C Tables 4.2.6.8 and 6.1.1.4'

loop_
_citation_id
_citation_doi
_citation_year
1 10.26434/chemrxiv-2022-6z2xs 2022

loop_
_geom_angle_atom_site_label_1
_geom_angle_atom_site_label_2
_geom_angle_atom_site_label_3
_geom_angle
_geom_angle_site_symmetry_1
_geom_angle_site_symmetry_3
_geom_angle_publ_flag
C4F O9F N10F 114.2(5) . . ?
O7F N6F C1F 118.3(8) . . ?
O8F N6F O7F 122.5(8) . . ?
O8F N6F C1F 119.2(9) . . ?
O9F N10F C11F 107.2(5) . . ?
O9F N10F C15F 106.4(5) . . ?
C11F N10F C15F 118.8(5) . . ?
O9F C4F C3F 114.6(6) . . ?
O9F C4F C5F 125.0(7) . . ?
C3F C4F C5F 120.4(7) . . ?
C4F C3F H3F 119.9 . . ?
C2F C3F C4F 120.2(8) . . ?
C2F C3F H3F 119.9 . . ?
C4F C5F H5F 120.6 . . ?
C01R C5F C4F 118.7(8) . . ?
C01R C5F H5F 120.6 . . ?
C5F C01R H01R 118.9 . . ?
C5F C01R C1F 122.1(8) . . ?
C1F C01R H01R 118.9 . . ?
N10F C11F C16F 114.9(7) . . ?
N10F C11F C17F 106.0(7) . . ?
N10F C11F C12F 105.8(6) . . ?
C16F C11F C12F 111.2(7) . . ?
C17F C11F C16F 108.8(8) . . ?
C17F C11F C12F 110.1(8) . . ?
H19A C19F H19B 109.5 . . ?
H19A C19F H19C 109.5 . . ?
H19B C19F H19C 109.5 . . ?
C15F C19F H19A 109.5 . . ?
C15F C19F H19B 109.5 . . ?
C15F C19F H19C 109.5 . . ?
C3F C2F H2F 119.8 . . ?
C3F C2F C1F 120.5(8) . . ?
C1F C2F H2F 119.8 . . ?
C11F C16F H16A 109.5 . . ?
C11F C16F H16B 109.5 . . ?
C11F C16F H16C 109.5 . . ?
H16A C16F H16B 109.5 . . ?
H16A C16F H16C 109.5 . . ?
H16B C16F H16C 109.5 . . ?
C11F C17F H17A 109.5 . . ?
C11F C17F H17B 109.5 . . ?
C11F C17F H17C 109.5 . . ?
H17A C17F H17B 109.5 . . ?
H17A C17F H17C 109.5 . . ?
H17B C17F H17C 109.5 . . ?
C11F C12F H12A 108.9 . . ?
C11F C12F H12B 108.9 . . ?
H12A C12F H12B 107.7 . . ?
C13F C12F C11F 113.4(7) . . ?
C13F C12F H12A 108.9 . . ?
C13F C12F H12B 108.9 . . ?
H14A C14F H14B 107.8 . . ?
C15F C14F H14A 109.1 . . ?
C15F C14F H14B 109.1 . . ?
C13F C14F H14A 109.1 . . ?
C13F C14F H14B 109.1 . . ?
C13F C14F C15F 112.6(7) . . ?
N10F C15F C19F 106.1(7) . . ?
N10F C15F C14F 105.3(6) . . ?
N10F C15F C18F 115.4(7) . . ?
C19F C15F C14F 109.0(7) . . ?
C18F C15F C19F 109.0(8) . . ?
C18F C15F C14F 111.8(8) . . ?
C01R C1F N6F 121.6(8) . . ?
C01R C1F C2F 118.0(7) . . ?
C2F C1F N6F 120.4(8) . . ?
C12F C13F C14F 109.9(7) . . ?
C12F C13F H13A 109.7 . . ?
C12F C13F H13B 109.7 . . ?
C14F C13F H13A 109.7 . . ?
C14F C13F H13B 109.7 . . ?
H13A C13F H13B 108.2 . . ?
C15F C18F H18A 109.5 . . ?
C15F C18F H18B 109.5 . . ?
C15F C18F H18C 109.5 . . ?
H18A C18F H18B 109.5 . . ?
H18A C18F H18C 109.5 . . ?
H18B C18F H18C 109.5 . . ?
C4C O10C N11C 112.0(5) . . ?
O10C N11C C12C 106.9(5) . . ?
O10C N11C C16C 106.4(5) . . ?
C12C N11C C16C 118.3(5) . . ?
O8C N7C O9C 124.8(7) . . ?
O8C N7C C1C 117.3(7) . . ?
O9C N7C C1C 117.8(7) . . ?
O10C C4C C5C 114.7(6) . . ?
O10C C4C C3C 126.3(6) . . ?
C5C C4C C3C 119.0(6) . . ?
C4C C5C H5C 119.8 . . ?
C6C C5C C4C 120.3(7) . . ?
C6C C5C H5C 119.8 . . ?
N11C C12C C17C 107.7(6) . . ?
N11C C12C C18C 116.6(7) . . ?
N11C C12C C13C 106.4(6) . . ?
C17C C12C C18C 107.2(7) . . ?
C13C C12C C17C 108.9(7) . . ?
C13C C12C C18C 109.8(7) . . ?
C1C C2C H2C 120.0 . . ?
C3C C2C H2C 120.0 . . ?
C3C C2C C1C 119.9(7) . . ?
C12C C17C H17D 109.5 . . ?
C12C C17C H17E 109.5 . . ?
C12C C17C H17F 109.5 . . ?
H17D C17C H17E 109.5 . . ?
H17D C17C H17F 109.5 . . ?
H17E C17C H17F 109.5 . . ?
C2C C1C N7C 118.9(7) . . ?
C6C C1C N7C 120.4(6) . . ?
C6C C1C C2C 120.7(7) . . ?
H14C C14C H14D 107.9 . . ?
C15C C14C H14C 109.2 . . ?
C15C C14C H14D 109.2 . . ?
C13C C14C H14C 109.2 . . ?
C13C C14C H14D 109.2 . . ?
C13C C14C C15C 112.1(7) . . ?
C4C C3C H3C 119.6 . . ?
C2C C3C C4C 120.8(7) . . ?
C2C C3C H3C 119.6 . . ?
N11C C16C C20C 117.5(6) . . ?
N11C C16C C15C 105.3(5) . . ?
N11C C16C C19C 106.7(6) . . ?
C20C C16C C15C 111.4(6) . . ?
C20C C16C C19C 107.2(7) . . ?
C19C C16C C15C 108.3(7) . . ?
C16C C20C H20A 109.5 . . ?
C16C C20C H20B 109.5 . . ?
C16C C20C H20C 109.5 . . ?
H20A C20C H20B 109.5 . . ?
H20A C20C H20C 109.5 . . ?
H20B C20C H20C 109.5 . . ?
C14C C15C C16C 112.6(7) . . ?
C14C C15C H15A 109.1 . . ?
C14C C15C H15B 109.1 . . ?
C16C C15C H15A 109.1 . . ?
C16C C15C H15B 109.1 . . ?
H15A C15C H15B 107.8 . . ?
C12C C18C H18D 109.5 . . ?
C12C C18C H18E 109.5 . . ?
C12C C18C H18F 109.5 . . ?
H18D C18C H18E 109.5 . . ?
H18D C18C H18F 109.5 . . ?
H18E C18C H18F 109.5 . . ?
C16C C19C H19D 109.5 . . ?
C16C C19C H19E 109.5 . . ?
C16C C19C H19F 109.5 . . ?
H19D C19C H19E 109.5 . . ?
H19D C19C H19F 109.5 . . ?
H19E C19C H19F 109.5 . . ?
C12C C13C H13C 109.0 . . ?
C12C C13C H13D 109.0 . . ?
C14C C13C C12C 112.7(7) . . ?
C14C C13C H13C 109.0 . . ?
C14C C13C H13D 109.0 . . ?
H13C C13C H13D 107.8 . . ?
C5C C6C H6C 120.4 . . ?
C1C C6C C5C 119.1(7) . . ?
C1C C6C H6C 120.4 . . ?
C4J O10J N11J 113.0(5) . . ?
O10J N11J C12J 105.9(5) . . ?
O10J N11J C16J 106.7(5) . . ?
C12J N11J C16J 119.7(5) . . ?
O8J N7J C1J 117.9(8) . . ?
O9J N7J O8J 124.0(7) . . ?
O9J N7J C1J 118.0(7) . . ?
C2J C1J N7J 118.6(7) . . ?
C6J C1J N7J 116.8(7) . . ?
C6J C1J C2J 124.6(7) . . ?
C1J C2J H2J 120.7 . . ?
C1J C2J C3J 118.6(7) . . ?
C3J C2J H2J 120.7 . . ?
O10J C4J C3J 114.2(6) . . ?
C5J C4J O10J 124.4(6) . . ?
C5J C4J C3J 121.2(6) . . ?
H21A C21J H21B 109.5 . . ?
H21A C21J H21C 109.5 . . ?
H21B C21J H21C 109.5 . . ?
C12J C21J H21A 109.5 . . ?
C12J C21J H21B 109.5 . . ?
C12J C21J H21C 109.5 . . ?
N11J C12J C21J 109.2(6) . . ?
N11J C12J C13J 105.1(6) . . ?
N11J C12J C19J 117.6(7) . . ?
C21J C12J C13J 108.0(7) . . ?
C21J C12J C19J 107.3(7) . . ?
C13J C12J C19J 109.3(6) . . ?
H18G C18J H18H 109.5 . . ?
H18G C18J H18I 109.5 . . ?
H18H C18J H18I 109.5 . . ?
C16J C18J H18G 109.5 . . ?
C16J C18J H18H 109.5 . . ?
C16J C18J H18I 109.5 . . ?
H14E C14J H14F 108.2 . . ?
C13J C14J H14E 109.7 . . ?
C13J C14J H14F 109.7 . . ?
C13J C14J C15J 110.0(7) . . ?
C15J C14J H14E 109.7 . . ?
C15J C14J H14F 109.7 . . ?
C2J C3J C4J 119.1(8) . . ?
C2J C3J H3J 120.5 . . ?
C4J C3J H3J 120.5 . . ?
C1J C6J H6J 121.3 . . ?
C1J C6J C5J 117.5(8) . . ?
C5J C6J H6J 121.3 . . ?
C12J C13J H13E 108.5 . . ?
C12J C13J H13F 108.5 . . ?
C14J C13J C12J 114.9(6) . . ?
C14J C13J H13E 108.5 . . ?
C14J C13J H13F 108.5 . . ?
H13E C13J H13F 107.5 . . ?
C14J C15J H15C 109.1 . . ?
C14J C15J H15D 109.1 . . ?
C14J C15J C16J 112.7(7) . . ?
H15C C15J H15D 107.8 . . ?
C16J C15J H15C 109.1 . . ?
C16J C15J H15D 109.1 . . ?
N11J C16J C18J 116.6(8) . . ?
N11J C16J C15J 106.2(6) . . ?
N11J C16J C17J 108.9(6) . . ?
C15J C16J C18J 110.1(7) . . ?
C17J C16J C18J 106.9(7) . . ?
C17J C16J C15J 107.8(8) . . ?
C4J C5J C6J 118.8(7) . . ?
C4J C5J H5J 120.6 . . ?
C6J C5J H5J 120.6 . . ?
C12J C19J H19G 109.5 . . ?
C12J C19J H19H 109.5 . . ?
C12J C19J H19I 109.5 . . ?
H19G C19J H19H 109.5 . . ?
H19G C19J H19I 109.5 . . ?
H19H C19J H19I 109.5 . . ?
C16J C17J H17G 109.5 . . ?
C16J C17J H17H 109.5 . . ?
C16J C17J H17I 109.5 . . ?
H17G C17J H17H 109.5 . . ?
H17G C17J H17I 109.5 . . ?
H17H C17J H17I 109.5 . . ?
C4G O10G N11G 114.9(4) . . ?
O10G N11G C16G 107.1(4) . . ?
O10G N11G C12G 106.4(4) . . ?
C16G N11G C12G 117.9(5) . . ?
O9G N7G C1G 117.4(7) . . ?
O8G N7G O9G 122.3(7) . . ?
O8G N7G C1G 120.2(8) . . ?
C4G C3G H3G 119.9 . . ?
C2G C3G H3G 119.9 . . ?
C2G C3G C4G 120.2(6) . . ?
O10G C4G C5G 123.6(6) . . ?
C3G C4G O10G 115.0(5) . . ?
C3G C4G C5G 121.4(6) . . ?
C2G C1G N7G 119.9(7) . . ?
C2G C1G C6G 120.9(6) . . ?
C6G C1G N7G 119.2(6) . . ?
H19J C19G H19K 109.5 . . ?
H19J C19G H19L 109.5 . . ?
H19K C19G H19L 109.5 . . ?
C16G C19G H19J 109.5 . . ?
C16G C19G H19K 109.5 . . ?
C16G C19G H19L 109.5 . . ?
C3G C2G C1G 119.9(7) . . ?
C3G C2G H2G 120.1 . . ?
C1G C2G H2G 120.1 . . ?
H14G C14G H14H 108.2 . . ?
C15G C14G H14G 109.7 . . ?
C15G C14G H14H 109.7 . . ?
C13G C14G H14G 109.7 . . ?
C13G C14G H14H 109.7 . . ?
C13G C14G C15G 109.8(6) . . ?
C1G C6G H6G 120.2 . . ?
C1G C6G C5G 119.7(6) . . ?
C5G C6G H6G 120.2 . . ?
N11G C16G C19G 115.4(6) . . ?
N11G C16G C15G 106.2(5) . . ?
N11G C16G C21G 105.8(5) . . ?
C19G C16G C21G 108.6(6) . . ?
C15G C16G C19G 112.3(6) . . ?
C15G C16G C21G 108.0(6) . . ?
N11G C12G C13G 105.6(5) . . ?
N11G C12G C18G 105.2(7) . . ?
N11G C12G C17G 115.8(7) . . ?
C18G C12G C13G 109.8(7) . . ?
C17G C12G C13G 110.3(7) . . ?
C17G C12G C18G 109.9(8) . . ?
C14G C15G C16G 112.5(6) . . ?
C14G C15G H15E 109.1 . . ?
C14G C15G H15F 109.1 . . ?
C16G C15G H15E 109.1 . . ?
C16G C15G H15F 109.1 . . ?
H15E C15G H15F 107.8 . . ?
C4G C5G C6G 118.0(7) . . ?
C4G C5G H5G 121.0 . . ?
C6G C5G H5G 121.0 . . ?
C14G C13G C12G 113.0(6) . . ?
C14G C13G H13G 109.0 . . ?
C14G C13G H13H 109.0 . . ?
C12G C13G H13G 109.0 . . ?
C12G C13G H13H 109.0 . . ?
H13G C13G H13H 107.8 . . ?
C16G C21G H21D 109.5 . . ?
C16G C21G H21E 109.5 . . ?
C16G C21G H21F 109.5 . . ?
H21D C21G H21E 109.5 . . ?
H21D C21G H21F 109.5 . . ?
H21E C21G H21F 109.5 . . ?
C12G C18G H18J 109.5 . . ?
C12G C18G H18K 109.5 . . ?
C12G C18G H18L 109.5 . . ?
H18J C18G H18K 109.5 . . ?
H18J C18G H18L 109.5 . . ?
H18K C18G H18L 109.5 . . ?
C12G C17G H17J 109.5 . . ?
C12G C17G H17K 109.5 . . ?
C12G C17G H17L 109.5 . . ?
H17J C17G H17K 109.5 . . ?
H17J C17G H17L 109.5 . . ?
H17K C17G H17L 109.5 . . ?
C4D O10D N11D 113.4(4) . . ?
O8D N7D C1D 118.4(7) . . ?
O9D N7D O8D 123.1(7) . . ?
O9D N7D C1D 118.5(7) . . ?
O10D N11D C12D 106.6(5) . . ?
O10D N11D C16D 106.0(5) . . ?
C12D N11D C16D 119.9(5) . . ?
N11D C12D C13D 106.1(6) . . ?
N11D C12D C20D 108.5(6) . . ?
N11D C12D C19D 115.3(6) . . ?
C13D C12D C20D 108.0(7) . . ?
C13D C12D C19D 110.4(6) . . ?
C20D C12D C19D 108.3(7) . . ?
C2D C3D H3D 120.5 . . ?
C4D C3D H3D 120.5 . . ?
C4D C3D C2D 118.9(7) . . ?
H20D C20G H20E 109.5 . . ?
H20D C20G H20F 109.5 . . ?
H20E C20G H20F 109.5 . . ?
C16D C20G H20D 109.5 . . ?
C16D C20G H20E 109.5 . . ?
C16D C20G H20F 109.5 . . ?
C3D C2D H2D 120.4 . . ?
C1D C2D C3D 119.1(7) . . ?
C1D C2D H2D 120.4 . . ?
N11D C16D C20G 115.8(7) . . ?
N11D C16D C17D 107.2(6) . . ?
N11D C16D C15D 104.4(6) . . ?
C20G C16D C17D 108.9(7) . . ?
C20G C16D C15D 110.6(7) . . ?
C17D C16D C15D 109.6(7) . . ?
C12D C13D H13I 108.9 . . ?
C12D C13D H13J 108.9 . . ?
C12D C13D C14D 113.3(6) . . ?
H13I C13D H13J 107.7 . . ?
C14D C13D H13I 108.9 . . ?
C14D C13D H13J 108.9 . . ?
C12D C20D H20G 109.5 . . ?
C12D C20D H20H 109.5 . . ?
C12D C20D H20I 109.5 . . ?
H20G C20D H20H 109.5 . . ?
H20G C20D H20I 109.5 . . ?
H20H C20D H20I 109.5 . . ?
O10D C4D C5D 115.4(6) . . ?
C3D C4D O10D 124.0(6) . . ?
C3D C4D C5D 120.5(6) . . ?
C13D C14D H14I 110.1 . . ?
C13D C14D H14J 110.1 . . ?
H14I C14D H14J 108.4 . . ?
C15D C14D C13D 108.0(6) . . ?
C15D C14D H14I 110.1 . . ?
C15D C14D H14J 110.1 . . ?
C2D C1D N7D 118.2(6) . . ?
C6D C1D N7D 118.8(6) . . ?
C6D C1D C2D 122.9(6) . . ?
C1D C6D H6D 120.8 . . ?
C1D C6D C5D 118.4(7) . . ?
C5D C6D H6D 120.8 . . ?
C12D C19D H19M 109.5 . . ?
C12D C19D H19N 109.5 . . ?
C12D C19D H19O 109.5 . . ?
H19M C19D H19N 109.5 . . ?
H19M C19D H19O 109.5 . . ?
H19N C19D H19O 109.5 . . ?
C16D C17D H17M 109.5 . . ?
C16D C17D H17N 109.5 . . ?
C16D C17D H17O 109.5 . . ?
H17M C17D H17N 109.5 . . ?
H17M C17D H17O 109.5 . . ?
H17N C17D H17O 109.5 . . ?
C16D C15D H15G 108.8 . . ?
C16D C15D H15H 108.8 . . ?
C14D C15D C16D 113.9(7) . . ?
C14D C15D H15G 108.8 . . ?
C14D C15D H15H 108.8 . . ?
H15G C15D H15H 107.7 . . ?
C4D C5D H5D 119.9 . . ?
C6D C5D C4D 120.2(7) . . ?
C6D C5D H5D 119.9 . . ?
C4A O10A N11A 114.2(4) . . ?
O10A N11A C21A 105.9(4) . . ?
O10A N11A C12A 107.3(4) . . ?
C21A N11A C12A 119.0(5) . . ?
O8A N7A O9A 123.0(7) . . ?
O8A N7A C1A 119.5(7) . . ?
O9A N7A C1A 117.5(7) . . ?
N11A C21A C19A 107.1(6) . . ?
N11A C21A C15A 105.7(5) . . ?
N11A C21A C20A 115.0(6) . . ?
C19A C21A C15A 108.5(7) . . ?
C19A C21A C20A 109.3(8) . . ?
C15A C21A C20A 110.9(7) . . ?
C4A C5A H5A 121.1 . . ?
C4A C5A C6A 117.8(6) . . ?
C6A C5A H5A 121.1 . . ?
C5A C4A O10A 123.9(6) . . ?
C5A C4A C3A 122.5(6) . . ?
C3A C4A O10A 113.6(6) . . ?
C21A C19A H19P 109.5 . . ?
C21A C19A H19Q 109.5 . . ?
C21A C19A H19R 109.5 . . ?
H19P C19A H19Q 109.5 . . ?
H19P C19A H19R 109.5 . . ?
H19Q C19A H19R 109.5 . . ?
C4A C3A H3A 120.1 . . ?
C4A C3A C2A 119.7(7) . . ?
C2A C3A H3A 120.1 . . ?
H17P C17A H17Q 109.5 . . ?
H17P C17A H17R 109.5 . . ?
H17Q C17A H17R 109.5 . . ?
C12A C17A H17P 109.5 . . ?
C12A C17A H17Q 109.5 . . ?
C12A C17A H17R 109.5 . . ?
H18M C18A H18N 109.5 . . ?
H18M C18A H18O 109.5 . . ?
H18N C18A H18O 109.5 . . ?
C12A C18A H18M 109.5 . . ?
C12A C18A H18N 109.5 . . ?
C12A C18A H18O 109.5 . . ?
C21A C15A H15I 108.8 . . ?
C21A C15A H15J 108.8 . . ?
C21A C15A C14A 113.7(6) . . ?
H15I C15A H15J 107.7 . . ?
C14A C15A H15I 108.8 . . ?
C14A C15A H15J 108.8 . . ?
C3A C2A H2A 120.6 . . ?
C1A C2A C3A 118.9(7) . . ?
C1A C2A H2A 120.6 . . ?
H13K C13A H13L 107.7 . . ?
C12A C13A H13K 108.8 . . ?
C12A C13A H13L 108.8 . . ?
C12A C13A C14A 113.7(6) . . ?
C14A C13A H13K 108.8 . . ?
C14A C13A H13L 108.8 . . ?
N11A C12A C17A 113.9(6) . . ?
N11A C12A C18A 105.8(6) . . ?
C17A C12A C18A 107.8(6) . . ?
C13A C12A N11A 105.2(5) . . ?
C13A C12A C17A 113.9(6) . . ?
C13A C12A C18A 109.9(6) . . ?
C21A C20A H20J 109.5 . . ?
C21A C20A H20K 109.5 . . ?
C21A C20A H20L 109.5 . . ?
H20J C20A H20K 109.5 . . ?
H20J C20A H20L 109.5 . . ?
H20K C20A H20L 109.5 . . ?
C2A C1A N7A 117.9(7) . . ?
C2A C1A C6A 122.5(6) . . ?
C6A C1A N7A 119.5(7) . . ?
C5A C6A H6A 120.7 . . ?
C1A C6A C5A 118.6(7) . . ?
C1A C6A H6A 120.7 . . ?
C15A C14A H14K 110.1 . . ?
C15A C14A H14L 110.1 . . ?
C13A C14A C15A 108.0(6) . . ?
C13A C14A H14K 110.1 . . ?
C13A C14A H14L 110.1 . . ?
H14K C14A H14L 108.4 . . ?
C4E O10E N11E 115.1(4) . . ?
O10E N11E C14E 105.4(4) . . ?
O10E N11E C18E 107.4(4) . . ?
C14E N11E C18E 119.5(5) . . ?
O8E N7E O9E 124.2(7) . . ?
O8E N7E C1E 118.6(8) . . ?
O9E N7E C1E 117.2(7) . . ?
C1E C2E H2E 120.0 . . ?
C3E C2E H2E 120.0 . . ?
C3E C2E C1E 119.9(6) . . ?
O10E C4E C3E 114.9(5) . . ?
O10E C4E C5E 125.5(6) . . ?
C5E C4E C3E 119.6(6) . . ?
H21G C21E H21H 109.5 . . ?
H21G C21E H21I 109.5 . . ?
H21H C21E H21I 109.5 . . ?
C14E C21E H21G 109.5 . . ?
C14E C21E H21H 109.5 . . ?
C14E C21E H21I 109.5 . . ?
H17S C17E H17T 107.7 . . ?
C16E C17E H17S 108.9 . . ?
C16E C17E H17T 108.9 . . ?
C18E C17E H17S 108.9 . . ?
C18E C17E H17T 108.9 . . ?
C18E C17E C16E 113.5(6) . . ?
H20M C20E H20N 109.5 . . ?
H20M C20E H20O 109.5 . . ?
H20N C20E H20O 109.5 . . ?
C18E C20E H20M 109.5 . . ?
C18E C20E H20N 109.5 . . ?
C18E C20E H20O 109.5 . . ?
C17E C16E H16D 109.5 . . ?
C17E C16E H16E 109.5 . . ?
H16D C16E H16E 108.1 . . ?
C13E C16E C17E 110.6(6) . . ?
C13E C16E H16D 109.5 . . ?
C13E C16E H16E 109.5 . . ?
C16E C13E H13M 109.1 . . ?
C16E C13E H13N 109.1 . . ?
C16E C13E C14E 112.3(6) . . ?
H13M C13E H13N 107.9 . . ?
C14E C13E H13M 109.1 . . ?
C14E C13E H13N 109.1 . . ?
C1E C6E H6E 120.9 . . ?
C5E C6E H6E 120.9 . . ?
C5E C6E C1E 118.3(6) . . ?
H19S C19E H19T 109.5 . . ?
H19S C19E H19U 109.5 . . ?
H19T C19E H19U 109.5 . . ?
C18E C19E H19S 109.5 . . ?
C18E C19E H19T 109.5 . . ?
C18E C19E H19U 109.5 . . ?
C2E C1E N7E 119.6(7) . . ?
C6E C1E N7E 118.8(7) . . ?
C6E C1E C2E 121.6(6) . . ?
N11E C14E C21E 107.9(5) . . ?
N11E C14E C13E 105.9(5) . . ?
N11E C14E C22E 117.2(6) . . ?
C21E C14E C13E 107.2(6) . . ?
C22E C14E C21E 108.7(6) . . ?
C22E C14E C13E 109.7(6) . . ?
C2E C3E C4E 119.8(6) . . ?
C2E C3E H3E 120.1 . . ?
C4E C3E H3E 120.1 . . ?
N11E C18E C17E 106.2(5) . . ?
N11E C18E C20E 115.1(6) . . ?
N11E C18E C19E 105.1(6) . . ?
C17E C18E C19E 109.4(7) . . ?
C20E C18E C17E 110.1(7) . . ?
C20E C18E C19E 110.6(7) . . ?
C14E C22E H22A 109.5 . . ?
C14E C22E H22B 109.5 . . ?
C14E C22E H22C 109.5 . . ?
H22A C22E H22B 109.5 . . ?
H22A C22E H22C 109.5 . . ?
H22B C22E H22C 109.5 . . ?
C4E C5E H5E 119.6 . . ?
C6E C5E C4E 120.8(7) . . ?
C6E C5E H5E 119.6 . . ?
C4B O10B N11B 114.5(4) . . ?
O10B N11B C12B 106.4(4) . . ?
O10B N11B C17B 105.9(4) . . ?
C12B N11B C17B 119.3(5) . . ?
O9B N7B O8B 123.6(7) . . ?
O9B N7B C1B 119.1(7) . . ?
O8B N7B C1B 117.2(8) . . ?
C6B C5B H5B 119.4 . . ?
C6B C5B C4B 121.3(7) . . ?
C4B C5B H5B 119.4 . . ?
C5B C6B H6B 120.9 . . ?
C5B C6B C1B 118.3(7) . . ?
C1B C6B H6B 120.9 . . ?
C4B C3B H3B 120.0 . . ?
C4B C3B C2B 120.1(6) . . ?
C2B C3B H3B 120.0 . . ?
O10B C4B C5B 126.6(6) . . ?
O10B C4B C3B 114.3(5) . . ?
C3B C4B C5B 119.0(6) . . ?
H18P C18B H18Q 109.5 . . ?
H18P C18B H18R 109.5 . . ?
H18Q C18B H18R 109.5 . . ?
C17B C18B H18P 109.5 . . ?
C17B C18B H18Q 109.5 . . ?
C17B C18B H18R 109.5 . . ?
N11B C12B C20B 116.0(6) . . ?
N11B C12B C19B 106.2(6) . . ?
N11B C12B C13B 106.2(5) . . ?
C20B C12B C19B 108.8(7) . . ?
C20B C12B C13B 111.1(7) . . ?
C13B C12B C19B 108.0(7) . . ?
C12B C20B H20P 109.5 . . ?
C12B C20B H20Q 109.5 . . ?
C12B C20B H20R 109.5 . . ?
H20P C20B H20Q 109.5 . . ?
H20P C20B H20R 109.5 . . ?
H20Q C20B H20R 109.5 . . ?
H16F C16B H16G 109.5 . . ?
H16F C16B H16H 109.5 . . ?
H16G C16B H16H 109.5 . . ?
C17B C16B H16F 109.5 . . ?
C17B C16B H16G 109.5 . . ?
C17B C16B H16H 109.5 . . ?
N11B C17B C18B 107.4(5) . . ?
N11B C17B C16B 114.7(6) . . ?
N11B C17B C15B 104.3(5) . . ?
C18B C17B C16B 108.9(6) . . ?
C18B C17B C15B 109.9(6) . . ?
C15B C17B C16B 111.4(6) . . ?
H14M C14B H14N 108.2 . . ?
C13B C14B H14M 109.7 . . ?
C13B C14B H14N 109.7 . . ?
C15B C14B H14M 109.7 . . ?
C15B C14B H14N 109.7 . . ?
C15B C14B C13B 109.7(6) . . ?
C12B C19B H19V 109.5 . . ?
C12B C19B H19W 109.5 . . ?
C12B C19B H19X 109.5 . . ?
H19V C19B H19W 109.5 . . ?
H19V C19B H19X 109.5 . . ?
H19W C19B H19X 109.5 . . ?
C12B C13B H13O 109.1 . . ?
C12B C13B H13P 109.1 . . ?
C14B C13B C12B 112.4(6) . . ?
C14B C13B H13O 109.1 . . ?
C14B C13B H13P 109.1 . . ?
H13O C13B H13P 107.8 . . ?
C3B C2B H2B 120.6 . . ?
C1B C2B C3B 118.7(6) . . ?
C1B C2B H2B 120.6 . . ?
C6B C1B N7B 119.5(7) . . ?
C2B C1B N7B 117.9(7) . . ?
C2B C1B C6B 122.6(6) . . ?
C17B C15B H15K 108.7 . . ?
C17B C15B H15L 108.7 . . ?
C14B C15B C17B 114.4(6) . . ?
C14B C15B H15K 108.7 . . ?
C14B C15B H15L 108.7 . . ?
H15K C15B H15L 107.6 . . ?

loop_
_geom_bond_atom_site_label_1
_geom_bond_atom_site_label_2
_geom_bond_distance
_geom_bond_site_symmetry_2
_geom_bond_publ_flag
O9F N10F 1.465(7) . ?
O9F C4F 1.360(9) . ?
O7F N6F 1.214(11) . ?
O8F N6F 1.196(11) . ?
N6F C1F 1.440(10) . ?
N10F C11F 1.483(9) . ?
N10F C15F 1.497(9) . ?
C4F C3F 1.375(11) . ?
C4F C5F 1.409(11) . ?
C3F H3F 0.9300 . ?
C3F C2F 1.372(12) . ?
C5F H5F 0.9300 . ?
C5F C01R 1.353(13) . ?
C01R H01R 0.9300 . ?
C01R C1F 1.400(13) . ?
C11F C16F 1.533(12) . ?
C11F C17F 1.525(13) . ?
C11F C12F 1.536(12) . ?
C19F H19A 0.9600 . ?
C19F H19B 0.9600 . ?
C19F H19C 0.9600 . ?
C19F C15F 1.538(12) . ?
C2F H2F 0.9300 . ?
C2F C1F 1.402(12) . ?
C16F H16A 0.9600 . ?
C16F H16B 0.9600 . ?
C16F H16C 0.9600 . ?
C17F H17A 0.9600 . ?
C17F H17B 0.9600 . ?
C17F H17C 0.9600 . ?
C12F H12A 0.9700 . ?
C12F H12B 0.9700 . ?
C12F C13F 1.475(14) . ?
C14F H14A 0.9700 . ?
C14F H14B 0.9700 . ?
C14F C15F 1.542(12) . ?
C14F C13F 1.503(13) . ?
C15F C18F 1.519(13) . ?
C13F H13A 0.9700 . ?
C13F H13B 0.9700 . ?
C18F H18A 0.9600 . ?
C18F H18B 0.9600 . ?
C18F H18C 0.9600 . ?
O8C N7C 1.189(9) . ?
O9C N7C 1.214(9) . ?
O10C N11C 1.468(7) . ?
O10C C4C 1.341(8) . ?
N11C C12C 1.474(9) . ?
N11C C16C 1.495(8) . ?
N7C C1C 1.467(10) . ?
C4C C5C 1.402(10) . ?
C4C C3C 1.403(10) . ?
C5C H5C 0.9300 . ?
C5C C6C 1.396(11) . ?
C12C C17C 1.531(11) . ?
C12C C18C 1.544(12) . ?
C12C C13C 1.529(11) . ?
C2C H2C 0.9300 . ?
C2C C1C 1.413(11) . ?
C2C C3C 1.351(11) . ?
C17C H17D 0.9600 . ?
C17C H17E 0.9600 . ?
C17C H17F 0.9600 . ?
C1C C6C 1.374(11) . ?
C14C H14C 0.9700 . ?
C14C H14D 0.9700 . ?
C14C C15C 1.494(14) . ?
C14C C13C 1.488(12) . ?
C3C H3C 0.9300 . ?
C16C C20C 1.519(10) . ?
C16C C15C 1.549(11) . ?
C16C C19C 1.526(10) . ?
C20C H20A 0.9600 . ?
C20C H20B 0.9600 . ?
C20C H20C 0.9600 . ?
C15C H15A 0.9700 . ?
C15C H15B 0.9700 . ?
C18C H18D 0.9600 . ?
C18C H18E 0.9600 . ?
C18C H18F 0.9600 . ?
C19C H19D 0.9600 . ?
C19C H19E 0.9600 . ?
C19C H19F 0.9600 . ?
C13C H13C 0.9700 . ?
C13C H13D 0.9700 . ?
C6C H6C 0.9300 . ?
O8J N7J 1.228(10) . ?
O10J N11J 1.456(6) . ?
O10J C4J 1.375(8) . ?
O9J N7J 1.209(10) . ?
N11J C12J 1.479(9) . ?
N11J C16J 1.483(10) . ?
N7J C1J 1.482(9) . ?
C1J C2J 1.365(12) . ?
C1J C6J 1.338(12) . ?
C2J H2J 0.9300 . ?
C2J C3J 1.366(11) . ?
C4J C3J 1.411(10) . ?
C4J C5J 1.357(11) . ?
C21J H21A 0.9600 . ?
C21J H21B 0.9600 . ?
C21J H21C 0.9600 . ?
C21J C12J 1.525(12) . ?
C12J C13J 1.536(11) . ?
C12J C19J 1.549(10) . ?
C18J H18G 0.9600 . ?
C18J H18H 0.9600 . ?
C18J H18I 0.9600 . ?
C18J C16J 1.553(12) . ?
C14J H14E 0.9700 . ?
C14J H14F 0.9700 . ?
C14J C13J 1.500(13) . ?
C14J C15J 1.508(13) . ?
C3J H3J 0.9300 . ?
C6J H6J 0.9300 . ?
C6J C5J 1.434(10) . ?
C13J H13E 0.9700 . ?
C13J H13F 0.9700 . ?
C15J H15C 0.9700 . ?
C15J H15D 0.9700 . ?
C15J C16J 1.526(12) . ?
C16J C17J 1.516(12) . ?
C5J H5J 0.9300 . ?
C19J H19G 0.9600 . ?
C19J H19H 0.9600 . ?
C19J H19I 0.9600 . ?
C17J H17G 0.9600 . ?
C17J H17H 0.9600 . ?
C17J H17I 0.9600 . ?
O9G N7G 1.253(10) . ?
O10G N11G 1.445(6) . ?
O10G C4G 1.374(8) . ?
O8G N7G 1.206(10) . ?
N11G C16G 1.497(8) . ?
N11G C12G 1.512(8) . ?
N7G C1G 1.450(9) . ?
C3G H3G 0.9300 . ?
C3G C4G 1.372(9) . ?
C3G C2G 1.358(10) . ?
C4G C5G 1.376(10) . ?
C1G C2G 1.366(10) . ?
C1G C6G 1.379(11) . ?
C19G H19J 0.9600 . ?
C19G H19K 0.9600 . ?
C19G H19L 0.9600 . ?
C19G C16G 1.525(10) . ?
C2G H2G 0.9300 . ?
C14G H14G 0.9700 . ?
C14G H14H 0.9700 . ?
C14G C15G 1.508(11) . ?
C14G C13G 1.507(13) . ?
C6G H6G 0.9300 . ?
C6G C5G 1.399(11) . ?
C16G C15G 1.513(9) . ?
C16G C21G 1.537(9) . ?
C12G C13G 1.541(10) . ?
C12G C18G 1.526(13) . ?
C12G C17G 1.521(12) . ?
C15G H15E 0.9700 . ?
C15G H15F 0.9700 . ?
C5G H5G 0.9300 . ?
C13G H13G 0.9700 . ?
C13G H13H 0.9700 . ?
C21G H21D 0.9600 . ?
C21G H21E 0.9600 . ?
C21G H21F 0.9600 . ?
C18G H18J 0.9600 . ?
C18G H18K 0.9600 . ?
C18G H18L 0.9600 . ?
C17G H17J 0.9600 . ?
C17G H17K 0.9600 . ?
C17G H17L 0.9600 . ?
O8D N7D 1.208(10) . ?
O9D N7D 1.201(9) . ?
O10D N11D 1.453(7) . ?
O10D C4D 1.381(8) . ?
N7D C1D 1.491(9) . ?
N11D C12D 1.479(8) . ?
N11D C16D 1.498(9) . ?
C12D C13D 1.524(11) . ?
C12D C20D 1.534(12) . ?
C12D C19D 1.557(10) . ?
C3D H3D 0.9300 . ?
C3D C2D 1.389(10) . ?
C3D C4D 1.374(11) . ?
C20G H20D 0.9600 . ?
C20G H20E 0.9600 . ?
C20G H20F 0.9600 . ?
C20G C16D 1.522(12) . ?
C2D H2D 0.9300 . ?
C2D C1D 1.360(11) . ?
C16D C17D 1.524(11) . ?
C16D C15D 1.540(12) . ?
C13D H13I 0.9700 . ?
C13D H13J 0.9700 . ?
C13D C14D 1.530(13) . ?
C20D H20G 0.9600 . ?
C20D H20H 0.9600 . ?
C20D H20I 0.9600 . ?
C4D C5D 1.387(11) . ?
C14D H14I 0.9700 . ?
C14D H14J 0.9700 . ?
C14D C15D 1.524(12) . ?
C1D C6D 1.357(11) . ?
C6D H6D 0.9300 . ?
C6D C5D 1.373(12) . ?
C19D H19M 0.9600 . ?
C19D H19N 0.9600 . ?
C19D H19O 0.9600 . ?
C17D H17M 0.9600 . ?
C17D H17N 0.9600 . ?
C17D H17O 0.9600 . ?
C15D H15G 0.9700 . ?
C15D H15H 0.9700 . ?
C5D H5D 0.9300 . ?
O8A N7A 1.201(10) . ?
O10A N11A 1.455(6) . ?
O10A C4A 1.384(8) . ?
O9A N7A 1.254(10) . ?
N11A C21A 1.496(8) . ?
N11A C12A 1.512(9) . ?
N7A C1A 1.468(9) . ?
C21A C19A 1.506(12) . ?
C21A C15A 1.529(10) . ?
C21A C20A 1.545(12) . ?
C5A H5A 0.9300 . ?
C5A C4A 1.368(10) . ?
C5A C6A 1.414(11) . ?
C4A C3A 1.370(9) . ?
C19A H19P 0.9600 . ?
C19A H19Q 0.9600 . ?
C19A H19R 0.9600 . ?
C3A H3A 0.9300 . ?
C3A C2A 1.373(10) . ?
C17A H17P 0.9600 . ?
C17A H17Q 0.9600 . ?
C17A H17R 0.9600 . ?
C17A C12A 1.527(11) . ?
C18A H18M 0.9600 . ?
C18A H18N 0.9600 . ?
C18A H18O 0.9600 . ?
C18A C12A 1.538(10) . ?
C15A H15I 0.9700 . ?
C15A H15J 0.9700 . ?
C15A C14A 1.534(13) . ?
C2A H2A 0.9300 . ?
C2A C1A 1.362(10) . ?
C13A H13K 0.9700 . ?
C13A H13L 0.9700 . ?
C13A C12A 1.511(9) . ?
C13A C14A 1.516(11) . ?
C20A H20J 0.9600 . ?
C20A H20K 0.9600 . ?
C20A H20L 0.9600 . ?
C1A C6A 1.375(10) . ?
C6A H6A 0.9300 . ?
C14A H14K 0.9700 . ?
C14A H14L 0.9700 . ?
O10E N11E 1.453(6) . ?
O10E C4E 1.361(8) . ?
O8E N7E 1.219(10) . ?
O9E N7E 1.248(10) . ?
N11E C14E 1.470(8) . ?
N11E C18E 1.496(8) . ?
N7E C1E 1.452(10) . ?
C2E H2E 0.9300 . ?
C2E C1E 1.386(10) . ?
C2E C3E 1.357(10) . ?
C4E C3E 1.401(9) . ?
C4E C5E 1.388(10) . ?
C21E H21G 0.9600 . ?
C21E H21H 0.9600 . ?
C21E H21I 0.9600 . ?
C21E C14E 1.527(10) . ?
C17E H17S 0.9700 . ?
C17E H17T 0.9700 . ?
C17E C16E 1.520(13) . ?
C17E C18E 1.520(9) . ?
C20E H20M 0.9600 . ?
C20E H20N 0.9600 . ?
C20E H20O 0.9600 . ?
C20E C18E 1.513(11) . ?
C16E H16D 0.9700 . ?
C16E H16E 0.9700 . ?
C16E C13E 1.501(12) . ?
C13E H13M 0.9700 . ?
C13E H13N 0.9700 . ?
C13E C14E 1.554(9) . ?
C6E H6E 0.9300 . ?
C6E C1E 1.383(10) . ?
C6E C5E 1.377(11) . ?
C19E H19S 0.9600 . ?
C19E H19T 0.9600 . ?
C19E H19U 0.9600 . ?
C19E C18E 1.542(13) . ?
C14E C22E 1.501(11) . ?
C3E H3E 0.9300 . ?
C22E H22A 0.9600 . ?
C22E H22B 0.9600 . ?
C22E H22C 0.9600 . ?
C5E H5E 0.9300 . ?
O9B N7B 1.191(10) . ?
O10B N11B 1.466(6) . ?
O10B C4B 1.358(7) . ?
O8B N7B 1.250(10) . ?
N11B C12B 1.488(8) . ?
N11B C17B 1.499(8) . ?
N7B C1B 1.479(9) . ?
C5B H5B 0.9300 . ?
C5B C6B 1.347(11) . ?
C5B C4B 1.399(10) . ?
C6B H6B 0.9300 . ?
C6B C1B 1.382(10) . ?
C3B H3B 0.9300 . ?
C3B C4B 1.380(9) . ?
C3B C2B 1.383(9) . ?
C18B H18P 0.9600 . ?
C18B H18Q 0.9600 . ?
C18B H18R 0.9600 . ?
C18B C17B 1.520(10) . ?
C12B C20B 1.519(12) . ?
C12B C19B 1.544(13) . ?
C12B C13B 1.525(10) . ?
C20B H20P 0.9600 . ?
C20B H20Q 0.9600 . ?
C20B H20R 0.9600 . ?
C16B H16F 0.9600 . ?
C16B H16G 0.9600 . ?
C16B H16H 0.9600 . ?
C16B C17B 1.543(10) . ?
C17B C15B 1.531(9) . ?
C14B H14M 0.9700 . ?
C14B H14N 0.9700 . ?
C14B C13B 1.524(13) . ?
C14B C15B 1.490(11) . ?
C19B H19V 0.9600 . ?
C19B H19W 0.9600 . ?
C19B H19X 0.9600 . ?
C13B H13O 0.9700 . ?
C13B H13P 0.9700 . ?
C2B H2B 0.9300 . ?
C2B C1B 1.362(10) . ?
C15B H15K 0.9700 . ?
C15B H15L 0.9700 . ?

loop_
_geom_torsion_atom_site_label_1
_geom_torsion_atom_site_label_2
_geom_torsion_atom_site_label_3
_geom_torsion_atom_site_label_4
_geom_torsion
_geom_torsion_site_symmetry_1
_geom_torsion_site_symmetry_2
_geom_torsion_site_symmetry_3
_geom_torsion_site_symmetry_4
_geom_torsion_publ_flag
O9F N10F C11F C16F -53.7(8) . . . . ?
O9F N10F C11F C17F 66.4(8) . . . . ?
O9F N10F C11F C12F -176.8(6) . . . . ?
O9F N10F C15F C19F -67.2(7) . . . . ?
O9F N10F C15F C14F 177.4(6) . . . . ?
O9F N10F C15F C18F 53.7(8) . . . . ?
O9F C4F C3F C2F 178.4(7) . . . . ?
O9F C4F C5F C01R -178.0(8) . . . . ?
O7F N6F C1F C01R 6.7(11) . . . . ?
O7F N6F C1F C2F -175.7(8) . . . . ?
O8F N6F C1F C01R -174.7(8) . . . . ?
O8F N6F C1F C2F 2.9(11) . . . . ?
N10F O9F C4F C3F 169.3(6) . . . . ?
N10F O9F C4F C5F -10.0(10) . . . . ?
N10F C11F C12F C13F 54.5(9) . . . . ?
C4F O9F N10F C11F -112.5(6) . . . . ?
C4F O9F N10F C15F 119.4(6) . . . . ?
C4F C3F C2F C1F 2.3(13) . . . . ?
C4F C5F C01R C1F -3.2(13) . . . . ?
C3F C4F C5F C01R 2.7(12) . . . . ?
C3F C2F C1F N6F 179.6(7) . . . . ?
C3F C2F C1F C01R -2.7(12) . . . . ?
C5F C4F C3F C2F -2.2(12) . . . . ?
C5F C01R C1F N6F -179.1(8) . . . . ?
C5F C01R C1F C2F 3.2(12) . . . . ?
C11F N10F C15F C19F 172.0(7) . . . . ?
C11F N10F C15F C14F 56.5(8) . . . . ?
C11F N10F C15F C18F -67.2(9) . . . . ?
C11F C12F C13F C14F -58.2(10) . . . . ?
C16F C11F C12F C13F -70.9(9) . . . . ?
C17F C11F C12F C13F 168.6(8) . . . . ?
C15F N10F C11F C16F 66.8(9) . . . . ?
C15F N10F C11F C17F -173.1(8) . . . . ?
C15F N10F C11F C12F -56.3(8) . . . . ?
C15F C14F C13F C12F 58.3(10) . . . . ?
C13F C14F C15F N10F -54.3(9) . . . . ?
C13F C14F C15F C19F -167.7(8) . . . . ?
C13F C14F C15F C18F 71.7(10) . . . . ?
O8C N7C C1C C2C 173.6(8) . . . . ?
O8C N7C C1C C6C -5.6(11) . . . . ?
O9C N7C C1C C2C -4.1(10) . . . . ?
O9C N7C C1C C6C 176.7(7) . . . . ?
O10C N11C C12C C17C 64.9(8) . . . . ?
O10C N11C C12C C18C -55.6(7) . . . . ?
O10C N11C C12C C13C -178.4(5) . . . . ?
O10C N11C C16C C20C 53.6(7) . . . . ?
O10C N11C C16C C15C 178.3(5) . . . . ?
O10C N11C C16C C19C -66.8(7) . . . . ?
O10C C4C C5C C6C -178.3(7) . . . . ?
O10C C4C C3C C2C 179.4(7) . . . . ?
N11C O10C C4C C5C -167.0(6) . . . . ?
N11C O10C C4C C3C 12.9(9) . . . . ?
N11C C12C C13C C14C 53.4(9) . . . . ?
N11C C16C C15C C14C -52.9(8) . . . . ?
N7C C1C C6C C5C -178.0(7) . . . . ?
C4C O10C N11C C12C -120.3(6) . . . . ?
C4C O10C N11C C16C 112.3(6) . . . . ?
C4C C5C C6C C1C -2.9(12) . . . . ?
C5C C4C C3C C2C -0.7(11) . . . . ?
C12C N11C C16C C20C -66.7(8) . . . . ?
C12C N11C C16C C15C 58.0(8) . . . . ?
C12C N11C C16C C19C 172.9(7) . . . . ?
C2C C1C C6C C5C 2.9(11) . . . . ?
C17C C12C C13C C14C 169.2(8) . . . . ?
C1C C2C C3C C4C 0.6(11) . . . . ?
C3C C4C C5C C6C 1.9(12) . . . . ?
C3C C2C C1C N7C 179.1(7) . . . . ?
C3C C2C C1C C6C -1.7(11) . . . . ?
C16C N11C C12C C17C -175.1(7) . . . . ?
C16C N11C C12C C18C 64.4(8) . . . . ?
C16C N11C C12C C13C -58.4(8) . . . . ?
C20C C16C C15C C14C 75.5(9) . . . . ?
C15C C14C C13C C12C -55.1(10) . . . . ?
C18C C12C C13C C14C -73.7(10) . . . . ?
C19C C16C C15C C14C -166.8(7) . . . . ?
C13C C14C C15C C16C 55.2(10) . . . . ?
O8J N7J C1J C2J 7.5(11) . . . . ?
O8J N7J C1J C6J -173.4(8) . . . . ?
O10J N11J C12J C21J 68.2(7) . . . . ?
O10J N11J C12J C13J -176.1(5) . . . . ?
O10J N11J C12J C19J -54.3(8) . . . . ?
O10J N11J C16J C18J 54.9(8) . . . . ?
O10J N11J C16J C15J 178.0(6) . . . . ?
O10J N11J C16J C17J -66.1(8) . . . . ?
O10J C4J C3J C2J 179.8(7) . . . . ?
O10J C4J C5J C6J -179.4(7) . . . . ?
O9J N7J C1J C2J -174.6(8) . . . . ?
O9J N7J C1J C6J 4.6(11) . . . . ?
N11J O10J C4J C3J 170.7(6) . . . . ?
N11J O10J C4J C5J -14.2(10) . . . . ?
N11J C12J C13J C14J 51.8(8) . . . . ?
N7J C1J C2J C3J 179.4(7) . . . . ?
N7J C1J C6J C5J -179.5(7) . . . . ?
C1J C2J C3J C4J -2.2(12) . . . . ?
C1J C6J C5J C4J 2.6(12) . . . . ?
C2J C1J C6J C5J -0.4(12) . . . . ?
C4J O10J N11J C12J -111.6(6) . . . . ?
C4J O10J N11J C16J 119.8(6) . . . . ?
C21J C12J C13J C14J 168.2(7) . . . . ?
C12J N11J C16J C18J -65.2(9) . . . . ?
C12J N11J C16J C15J 57.9(8) . . . . ?
C12J N11J C16J C17J 173.8(7) . . . . ?
C14J C15J C16J N11J -54.2(9) . . . . ?
C14J C15J C16J C18J 72.9(10) . . . . ?
C14J C15J C16J C17J -170.8(8) . . . . ?
C3J C4J C5J C6J -4.6(12) . . . . ?
C6J C1J C2J C3J 0.3(12) . . . . ?
C13J C14J C15J C16J 55.5(10) . . . . ?
C15J C14J C13J C12J -54.9(10) . . . . ?
C16J N11J C12J C21J -171.3(7) . . . . ?
C16J N11J C12J C13J -55.6(8) . . . . ?
C16J N11J C12J C19J 66.2(9) . . . . ?
C5J C4J C3J C2J 4.5(12) . . . . ?
C19J C12J C13J C14J -75.3(9) . . . . ?
O9G N7G C1G C2G -0.5(11) . . . . ?
O9G N7G C1G C6G 178.9(8) . . . . ?
O10G N11G C16G C19G 52.4(7) . . . . ?
O10G N11G C16G C15G 177.6(5) . . . . ?
O10G N11G C16G C21G -67.8(6) . . . . ?
O10G N11G C12G C13G -176.2(6) . . . . ?
O10G N11G C12G C18G 67.8(7) . . . . ?
O10G N11G C12G C17G -53.8(8) . . . . ?
O10G C4G C5G C6G -179.8(7) . . . . ?
O8G N7G C1G C2G -178.9(8) . . . . ?
O8G N7G C1G C6G 0.5(11) . . . . ?
N11G O10G C4G C3G -178.5(5) . . . . ?
N11G O10G C4G C5G 0.4(9) . . . . ?
N11G C16G C15G C14G -56.3(8) . . . . ?
N11G C12G C13G C14G 53.4(9) . . . . ?
N7G C1G C2G C3G -179.9(7) . . . . ?
N7G C1G C6G C5G 179.0(7) . . . . ?
C3G C4G C5G C6G -1.0(11) . . . . ?
C4G O10G N11G C16G 114.7(6) . . . . ?
C4G O10G N11G C12G -118.3(6) . . . . ?
C4G C3G C2G C1G 0.2(10) . . . . ?
C1G C6G C5G C4G 1.7(11) . . . . ?
C19G C16G C15G C14G 70.8(8) . . . . ?
C2G C3G C4G O10G 179.0(6) . . . . ?
C2G C3G C4G C5G 0.1(10) . . . . ?
C2G C1G C6G C5G -1.6(11) . . . . ?
C6G C1G C2G C3G 0.6(10) . . . . ?
C16G N11G C12G C13G -55.9(8) . . . . ?
C16G N11G C12G C18G -172.0(6) . . . . ?
C16G N11G C12G C17G 66.4(9) . . . . ?
C12G N11G C16G C19G -67.5(8) . . . . ?
C12G N11G C16G C15G 57.7(7) . . . . ?
C12G N11G C16G C21G 172.4(6) . . . . ?
C15G C14G C13G C12G -57.4(9) . . . . ?
C13G C14G C15G C16G 58.8(9) . . . . ?
C21G C16G C15G C14G -169.4(7) . . . . ?
C18G C12G C13G C14G 166.3(7) . . . . ?
C17G C12G C13G C14G -72.4(9) . . . . ?
O8D N7D C1D C2D -2.9(11) . . . . ?
O8D N7D C1D C6D 175.3(8) . . . . ?
O9D N7D C1D C2D 178.1(8) . . . . ?
O9D N7D C1D C6D -3.7(11) . . . . ?
O10D N11D C12D C13D 177.4(5) . . . . ?
O10D N11D C12D C20D -66.7(7) . . . . ?
O10D N11D C12D C19D 54.9(7) . . . . ?
O10D N11D C16D C20G -55.4(7) . . . . ?
O10D N11D C16D C17D 66.5(7) . . . . ?
O10D N11D C16D C15D -177.3(5) . . . . ?
O10D C4D C5D C6D -178.7(7) . . . . ?
N7D C1D C6D C5D -179.8(7) . . . . ?
N11D O10D C4D C3D 15.1(10) . . . . ?
N11D O10D C4D C5D -169.3(6) . . . . ?
N11D C12D C13D C14D -54.4(8) . . . . ?
N11D C16D C15D C14D 54.8(9) . . . . ?
C12D N11D C16D C20G 65.1(8) . . . . ?
C12D N11D C16D C17D -173.1(6) . . . . ?
C12D N11D C16D C15D -56.9(8) . . . . ?
C12D C13D C14D C15D 57.1(9) . . . . ?
C3D C2D C1D N7D 179.1(7) . . . . ?
C3D C2D C1D C6D 1.0(12) . . . . ?
C3D C4D C5D C6D -2.9(12) . . . . ?
C20G C16D C15D C14D -70.4(9) . . . . ?
C2D C3D C4D O10D 177.6(7) . . . . ?
C2D C3D C4D C5D 2.1(12) . . . . ?
C2D C1D C6D C5D -1.8(12) . . . . ?
C16D N11D C12D C13D 57.3(8) . . . . ?
C16D N11D C12D C20D 173.1(7) . . . . ?
C16D N11D C12D C19D -65.2(8) . . . . ?
C13D C14D C15D C16D -57.9(9) . . . . ?
C20D C12D C13D C14D -170.6(7) . . . . ?
C4D O10D N11D C12D 111.5(6) . . . . ?
C4D O10D N11D C16D -119.8(6) . . . . ?
C4D C3D C2D C1D -1.2(12) . . . . ?
C1D C6D C5D C4D 2.7(13) . . . . ?
C19D C12D C13D C14D 71.2(8) . . . . ?
C17D C16D C15D C14D 169.4(7) . . . . ?
O8A N7A C1A C2A -0.3(11) . . . . ?
O8A N7A C1A C6A 179.4(8) . . . . ?
O10A N11A C21A C19A -67.9(7) . . . . ?
O10A N11A C21A C15A 176.6(5) . . . . ?
O10A N11A C21A C20A 53.8(8) . . . . ?
O10A N11A C12A C17A -51.7(7) . . . . ?
O10A N11A C12A C18A 66.6(6) . . . . ?
O10A N11A C12A C13A -177.1(5) . . . . ?
O10A C4A C3A C2A 179.5(6) . . . . ?
O9A N7A C1A C2A 178.9(7) . . . . ?
O9A N7A C1A C6A -1.4(10) . . . . ?
N11A O10A C4A C5A -3.7(9) . . . . ?
N11A O10A C4A C3A 177.0(5) . . . . ?
N11A C21A C15A C14A -53.6(8) . . . . ?
N7A C1A C6A C5A -178.9(7) . . . . ?
C21A N11A C12A C17A 68.4(7) . . . . ?
C21A N11A C12A C18A -173.4(6) . . . . ?
C21A N11A C12A C13A -57.1(7) . . . . ?
C21A C15A C14A C13A 57.2(9) . . . . ?
C5A C4A C3A C2A 0.2(11) . . . . ?
C4A O10A N11A C21A 118.7(6) . . . . ?
C4A O10A N11A C12A -113.2(6) . . . . ?
C4A C5A C6A C1A -0.2(11) . . . . ?
C4A C3A C2A C1A 0.4(10) . . . . ?
C19A C21A C15A C14A -168.2(7) . . . . ?
C3A C2A C1A N7A 178.9(6) . . . . ?
C3A C2A C1A C6A -0.9(11) . . . . ?
C2A C1A C6A C5A 0.8(11) . . . . ?
C12A N11A C21A C19A 171.3(7) . . . . ?
C12A N11A C21A C15A 55.8(7) . . . . ?
C12A N11A C21A C20A -67.0(9) . . . . ?
C12A C13A C14A C15A -59.0(9) . . . . ?
C20A C21A C15A C14A 71.7(9) . . . . ?
C6A C5A C4A O10A -179.5(6) . . . . ?
C6A C5A C4A C3A -0.3(11) . . . . ?
C14A C13A C12A N11A 56.4(8) . . . . ?
C14A C13A C12A C17A -69.1(9) . . . . ?
C14A C13A C12A C18A 169.8(7) . . . . ?
O10E N11E C14E C21E 67.4(6) . . . . ?
O10E N11E C14E C13E -178.2(5) . . . . ?
O10E N11E C14E C22E -55.6(7) . . . . ?
O10E N11E C18E C17E 176.5(5) . . . . ?
O10E N11E C18E C20E 54.4(8) . . . . ?
O10E N11E C18E C19E -67.6(7) . . . . ?
O10E C4E C3E C2E -179.9(6) . . . . ?
O10E C4E C5E C6E 179.3(7) . . . . ?
O8E N7E C1E C2E 179.7(8) . . . . ?
O8E N7E C1E C6E -1.1(11) . . . . ?
O9E N7E C1E C2E 1.8(11) . . . . ?
O9E N7E C1E C6E -178.9(7) . . . . ?
N11E O10E C4E C3E 178.6(5) . . . . ?
N11E O10E C4E C5E -1.4(9) . . . . ?
C4E O10E N11E C14E -114.1(5) . . . . ?
C4E O10E N11E C18E 117.4(6) . . . . ?
C17E C16E C13E C14E -56.0(9) . . . . ?
C16E C17E C18E N11E -52.0(8) . . . . ?
C16E C17E C18E C20E 73.2(9) . . . . ?
C16E C17E C18E C19E -165.0(7) . . . . ?
C16E C13E C14E N11E 54.1(8) . . . . ?
C16E C13E C14E C21E 169.1(7) . . . . ?
C16E C13E C14E C22E -73.1(8) . . . . ?
C1E C2E C3E C4E 0.0(10) . . . . ?
C1E C6E C5E C4E 1.3(12) . . . . ?
C14E N11E C18E C17E 56.6(8) . . . . ?
C14E N11E C18E C20E -65.5(8) . . . . ?
C14E N11E C18E C19E 172.5(7) . . . . ?
C3E C2E C1E N7E 179.9(7) . . . . ?
C3E C2E C1E C6E 0.6(10) . . . . ?
C3E C4E C5E C6E -0.8(11) . . . . ?
C18E N11E C14E C21E -171.8(6) . . . . ?
C18E N11E C14E C13E -57.3(7) . . . . ?
C18E N11E C14E C22E 65.3(8) . . . . ?
C18E C17E C16E C13E 55.7(9) . . . . ?
C5E C4E C3E C2E 0.1(10) . . . . ?
C5E C6E C1E N7E 179.5(7) . . . . ?
C5E C6E C1E C2E -1.3(11) . . . . ?
O9B N7B C1B C6B 177.3(8) . . . . ?
O9B N7B C1B C2B -3.7(10) . . . . ?
O10B N11B C12B C20B -53.0(8) . . . . ?
O10B N11B C12B C19B 68.1(7) . . . . ?
O10B N11B C12B C13B -177.1(6) . . . . ?
O10B N11B C17B C18B -66.9(6) . . . . ?
O10B N11B C17B C16B 54.3(7) . . . . ?
O10B N11B C17B C15B 176.5(5) . . . . ?
O8B N7B C1B C6B -0.8(11) . . . . ?
O8B N7B C1B C2B 178.1(8) . . . . ?
N11B O10B C4B C5B 1.2(9) . . . . ?
N11B O10B C4B C3B -178.3(5) . . . . ?
N11B C12B C13B C14B 53.5(8) . . . . ?
N11B C17B C15B C14B -54.5(8) . . . . ?
C5B C6B C1B N7B -179.4(7) . . . . ?
C5B C6B C1B C2B 1.7(11) . . . . ?
C6B C5B C4B O10B -179.1(7) . . . . ?
C6B C5B C4B C3B 0.4(12) . . . . ?
C3B C2B C1B N7B -179.2(6) . . . . ?
C3B C2B C1B C6B -0.3(11) . . . . ?
C4B O10B N11B C12B -118.1(6) . . . . ?
C4B O10B N11B C17B 113.9(6) . . . . ?
C4B C5B C6B C1B -1.7(12) . . . . ?
C4B C3B C2B C1B -1.1(10) . . . . ?
C18B C17B C15B C14B -169.4(7) . . . . ?
C12B N11B C17B C18B 173.3(6) . . . . ?
C12B N11B C17B C16B -65.5(8) . . . . ?
C12B N11B C17B C15B 56.7(7) . . . . ?
C20B C12B C13B C14B -73.5(9) . . . . ?
C16B C17B C15B C14B 69.8(8) . . . . ?
C17B N11B C12B C20B 66.6(8) . . . . ?
C17B N11B C12B C19B -172.4(6) . . . . ?
C17B N11B C12B C13B -57.5(8) . . . . ?
C19B C12B C13B C14B 167.1(7) . . . . ?
C13B C14B C15B C17B 57.7(9) . . . . ?
C2B C3B C4B O10B -179.4(6) . . . . ?
C2B C3B C4B C5B 1.1(10) . . . . ?
C15B C14B C13B C12B -56.3(9) . . . . ?

loop_
_twin_individual_id
_twin_individual_mass_fraction_refined
1 0.7(4)
2 0.3(4)

loop_
_smtbx_masks_void_nr
_smtbx_masks_void_average_x
_smtbx_masks_void_average_y
_smtbx_masks_void_average_z
_smtbx_masks_void_volume
_smtbx_masks_void_count_electrons
_smtbx_masks_void_content
1 0.048 0.211 0.557 13.8 0.6 ?
2 -0.053 0.463 0.453 17.6 0.2 ?
3 -0.053 0.537 0.953 17.6 0.2 ?
4 0.048 0.789 0.057 13.8 0.6 ?
5 0.180 0.192 0.444 13.2 0.2 ?
6 0.180 0.808 0.944 13.2 0.2 ?
7 0.314 0.445 0.552 20.9 0.6 ?
8 0.314 0.555 0.052 20.9 0.6 ?
9 0.447 0.037 0.953 17.6 0.2 ?
10 0.447 0.963 0.453 17.6 0.2 ?
11 0.548 0.289 0.057 13.8 0.6 ?
12 0.548 0.711 0.557 13.8 0.6 ?
13 0.680 0.308 0.944 13.2 0.2 ?
14 0.680 0.692 0.444 13.2 0.2 ?
15 0.814 0.055 0.052 20.9 0.6 ?
16 0.814 0.945 0.552 20.9 0.6 ?
